data_4089008
loop_
_publ_author_name
'Wei, Jia'
'Shen, Zhongliang'
'Filatov, Alexander S.'
'Liu, Qian'
'Jordan, Richard F.'

_publ_section_title
;
 Self-Assembled Cage Structures and Ethylene Polymerization Behavior of
 Palladium Alkyl Complexes That Contain Phosphine-Bis(arenesulfonate)
 Ligands
;
_journal_issue 20
_journal_name_full Organometallics
_journal_page_first 3557
_journal_paper_doi 10.1021/acs.organomet.6b00629
_journal_volume 35
_journal_year 2016
_chemical_formula_moiety 'C120 H132 Li4 N4 O24 P4 Pd4 S8'
_chemical_formula_sum 'C120 H132 Li4 N4 O24 P4 Pd4 S8'
_chemical_formula_weight 2848.01
_space_group_crystal_system triclinic
_space_group_IT_number 2
_space_group_name_Hall '-P 1'
_space_group_name_H-M_alt 'P -1'
_atom_sites_solution_hydrogens geom
_atom_sites_solution_primary
;
dual-space method as implemented in SHELXT
;
_atom_sites_solution_secondary difmap
_audit_creation_method SHELXL-2014/7
_cell_angle_alpha 73.353(3)
_cell_angle_beta 78.196(3)
_cell_angle_gamma 82.657(3)
_cell_formula_units_Z 2
_cell_length_a 17.7902(18)
_cell_length_b 18.1177(18)
_cell_length_c 26.642(3)
_cell_measurement_reflns_used 9614
_cell_measurement_temperature 100(2)
_cell_measurement_theta_max 25.01
_cell_measurement_theta_min 2.41
_cell_volume 8031.3(15)
_computing_cell_refinement 'SAINT V.8.27 (Bruker AXS Inc., 2012)'
_computing_data_collection 'APEX2 v.2014.9-0 (Bruker AXS Inc., 2014)'
_computing_data_reduction 'SAINT V.8.27 (Bruker AXS Inc., 2012)'
_computing_molecular_graphics
;
Ortep-3 for Windows: L. J. Farrugia, J. Appl. Cryst (1997), 30, 565

Mercury: visualization and analysis of crystal structures
C. F. Macrae, P. R. Edgington, P. McCabe, E. Pidcock, G. P. Shields, 
R. Taylor, M. Towler and J. van de Streek, J. Appl. Cryst., 39, 453-457, 2006 
;
_computing_publication_material 'APEX2 v.2014.9-0 (Bruker AXS Inc., 2014)'
_computing_structure_refinement 'SHELXL-2014/7 (Sheldrick, 2014)'
_computing_structure_solution 'SHELXT 2014/4 (Sheldrick, 2014)'
_diffrn_ambient_temperature 100(2)
_diffrn_detector_area_resol_mean 10.4167
_diffrn_measured_fraction_theta_full 0.997
_diffrn_measured_fraction_theta_max 0.997
_diffrn_measurement_device_type 'Bruker D8 Venture PHOTON 100 CMOS'
_diffrn_measurement_method 'omega and phi scans'
_diffrn_radiation_monochromator mirrors
_diffrn_radiation_source 'INCOATEC ImuS micro-focus source'
_diffrn_radiation_type MoK\a
_diffrn_radiation_wavelength 0.71073
_diffrn_reflns_av_R_equivalents 0.0505
_diffrn_reflns_av_unetI/netI 0.0502
_diffrn_reflns_Laue_measured_fraction_full 0.997
_diffrn_reflns_Laue_measured_fraction_max 0.997
_diffrn_reflns_limit_h_max 20
_diffrn_reflns_limit_h_min -21
_diffrn_reflns_limit_k_max 21
_diffrn_reflns_limit_k_min -21
_diffrn_reflns_limit_l_max 31
_diffrn_reflns_limit_l_min -31
_diffrn_reflns_number 139234
_diffrn_reflns_point_group_measured_fraction_full 0.997
_diffrn_reflns_point_group_measured_fraction_max 0.997
_diffrn_reflns_theta_full 25.081
_diffrn_reflns_theta_max 25.081
_diffrn_reflns_theta_min 2.015
_exptl_absorpt_coefficient_mu 0.639
_exptl_absorpt_correction_T_max 0.9701
_exptl_absorpt_correction_T_min 0.8374
_exptl_absorpt_correction_type numerical
_exptl_absorpt_process_details
;
SADABS (version 2012/4) as implemented in APEX2, version 2014.9-0, Bruker AXS
;
_exptl_crystal_colour colorless
_exptl_crystal_density_diffrn 1.178
_exptl_crystal_description plate
_exptl_crystal_F_000 2912
_exptl_crystal_size_max 0.370
_exptl_crystal_size_mid 0.120
_exptl_crystal_size_min 0.100
_refine_diff_density_max 1.961
_refine_diff_density_min -1.297
_refine_diff_density_rms 0.090
_refine_ls_extinction_coef noref
_refine_ls_extinction_method none
_refine_ls_goodness_of_fit_ref 1.028
_refine_ls_hydrogen_treatment constr
_refine_ls_matrix_type full
_refine_ls_number_parameters 1633
_refine_ls_number_reflns 28459
_refine_ls_number_restraints 61
_refine_ls_restrained_S_all 1.030
_refine_ls_R_factor_all 0.0745
_refine_ls_R_factor_gt 0.0482
_refine_ls_shift/su_max 0.001
_refine_ls_shift/su_mean 0.000
_refine_ls_structure_factor_coef Fsqd
_refine_ls_weighting_details 'w=1/[\s^2^(Fo^2^)+(0.0661P)^2^+11.0926P] where P=(Fo^2^+2Fc^2^)/3'
_refine_ls_weighting_scheme calc
_refine_ls_wR_factor_gt 0.1178
_refine_ls_wR_factor_ref 0.1306
_reflns_Friedel_coverage 0.000
_reflns_number_gt 20623
_reflns_number_total 28459
_reflns_threshold_expression 'I > 2\s(I)'
_cod_data_source_file om6b00629_si_002.cif
_cod_data_source_block 5b_jiawei0032
_cod_original_cell_volume 8031.4(14)
_cod_database_code 4089008
_shelx_shelxl_version_number 2014/7
_shelx_space_group_comment
;
The symmetry employed for this shelxl refinement is uniquely defined
by the following loop, which should always be used as a source of
symmetry information in preference to the above space-group names.
They are only intended as comments.
;
_shelx_estimated_absorpt_t_min 0.798
_shelx_estimated_absorpt_t_max 0.939

loop_
_space_group_symop_operation_xyz
'x, y, z'
'-x, -y, -z'

loop_
_atom_site_label
_atom_site_type_symbol
_atom_site_fract_x
_atom_site_fract_y
_atom_site_fract_z
_atom_site_U_iso_or_equiv
_atom_site_adp_type
_atom_site_occupancy
_atom_site_site_symmetry_order
_atom_site_calc_flag
_atom_site_refinement_flags_posn
_atom_site_refinement_flags_adp
_atom_site_refinement_flags_occupancy
_atom_site_disorder_assembly
_atom_site_disorder_group
Pd1 Pd 0.08556(2) 0.41118(2) 0.62372(2) 0.03274(9) Uani 1 1 d . . . . .
Pd2 Pd 0.11086(2) 0.16368(2) 0.79932(2) 0.02945(9) Uani 1 1 d . . . . .
Pd3 Pd 0.62357(2) 0.36885(2) 0.76288(2) 0.03111(9) Uani 1 1 d . . . . .
Pd4 Pd 0.40484(2) 0.55459(2) 0.88130(2) 0.02935(9) Uani 1 1 d . . . . .
S1 S 0.10720(6) 0.58104(7) 0.61727(5) 0.0402(3) Uani 1 1 d . . . . .
S2 S 0.29525(6) 0.34349(6) 0.67535(4) 0.0290(2) Uani 1 1 d . . . . .
S3 S 0.23031(6) 0.07815(6) 0.87038(5) 0.0314(3) Uani 1 1 d . . . . .
S4 S 0.13995(5) 0.36936(6) 0.82764(4) 0.0232(2) Uani 1 1 d . . . . .
S5 S 0.40318(5) 0.29238(6) 0.83094(4) 0.0261(2) Uani 1 1 d . . . . .
S6 S 0.59928(6) 0.34188(8) 0.65776(5) 0.0414(3) Uani 1 1 d . . . . .
S7 S 0.24452(6) 0.51472(6) 0.95027(4) 0.0305(2) Uani 1 1 d . . . . .
S8 S 0.32559(6) 0.53481(6) 0.74782(4) 0.0336(3) Uani 1 1 d . . . . .
P1 P 0.19781(6) 0.43156(7) 0.56867(4) 0.0290(3) Uani 1 1 d . . . . .
P2 P 0.06362(5) 0.18956(6) 0.87688(4) 0.0225(2) Uani 1 1 d . . . . .
P3 P 0.59813(6) 0.24602(7) 0.78931(4) 0.0285(3) Uani 1 1 d . . . . .
P4 P 0.32798(7) 0.64346(6) 0.83684(5) 0.0344(3) Uani 1 1 d . . . . .
Li1 Li 0.1855(4) 0.4777(4) 0.7120(3) 0.0343(17) Uani 1 1 d . . . . .
Li2 Li 0.2663(3) 0.2394(4) 0.7935(3) 0.0271(15) Uani 1 1 d . . . . .
Li3 Li 0.2771(4) 0.4221(4) 0.8634(3) 0.0268(15) Uani 1 1 d . . . . .
Li4 Li 0.4343(4) 0.3973(4) 0.7133(3) 0.0320(16) Uani 1 1 d . . . . .
N3 N 0.6413(2) 0.4878(2) 0.73389(15) 0.0396(9) Uani 1 1 d . . . . .
N4 N 0.47581(19) 0.4741(2) 0.92724(14) 0.0317(8) Uani 1 1 d . . . . .
O1 O 0.0610(3) 0.5359(3) 0.5995(2) 0.0341(13) Uani 0.6 1 d D . P A 1
O2 O 0.1113(3) 0.5439(3) 0.6759(2) 0.0324(13) Uani 0.6 1 d D . P A 1
O3 O 0.0754(8) 0.6604(7) 0.6104(5) 0.047(3) Uani 0.6 1 d D . P A 1
O1A O 0.0699(5) 0.5766(6) 0.5722(4) 0.051(3) Uani 0.4 1 d D . P A 2
O2A O 0.1028(4) 0.5115(5) 0.6587(4) 0.035(2) Uani 0.4 1 d D . P A 2
O3A O 0.0927(11) 0.6506(9) 0.6280(7) 0.053(4) Uani 0.4 1 d D . P A 2
O4 O 0.23299(15) 0.40324(17) 0.67286(11) 0.0329(7) Uani 1 1 d . . . . .
O5 O 0.36823(16) 0.37056(19) 0.67417(12) 0.0401(8) Uani 1 1 d . . . . .
O6 O 0.27816(17) 0.27411(17) 0.71761(11) 0.0370(7) Uani 1 1 d . . . . .
O7 O 0.17242(17) 0.02373(17) 0.88172(13) 0.0420(8) Uani 1 1 d . . . . .
O8 O 0.30679(17) 0.04477(18) 0.87554(15) 0.0504(9) Uani 1 1 d . . . . .
O9 O 0.22898(16) 0.13372(16) 0.81736(12) 0.0348(7) Uani 1 1 d . . . . .
O10 O 0.17470(14) 0.29607(15) 0.82049(11) 0.0291(7) Uani 1 1 d . . . . .
O11 O 0.17675(15) 0.39835(17) 0.86105(11) 0.0330(7) Uani 1 1 d . . . . .
O12 O 0.12909(15) 0.42553(16) 0.77842(11) 0.0316(7) Uani 1 1 d . . . . .
O13 O 0.35444(15) 0.23920(17) 0.82415(12) 0.0344(7) Uani 1 1 d . . . . .
O14 O 0.36203(16) 0.34503(17) 0.86032(11) 0.0342(7) Uani 1 1 d . . . . .
O15 O 0.45148(15) 0.32958(16) 0.78190(11) 0.0312(7) Uani 1 1 d . . . . .
O16 O 0.6249(2) 0.3468(2) 0.60270(13) 0.0603(10) Uani 1 1 d . . . . .
O17 O 0.66258(16) 0.34870(19) 0.68400(12) 0.0419(8) Uani 1 1 d . . . . .
O18 O 0.53388(16) 0.39518(18) 0.66885(12) 0.0389(8) Uani 1 1 d . . . . .
O19 O 0.26686(15) 0.44600(16) 0.93154(11) 0.0293(6) Uani 1 1 d . . . . .
O20 O 0.31259(15) 0.55353(17) 0.94972(11) 0.0325(7) Uani 1 1 d . . . . .
O21 O 0.19401(17) 0.50184(18) 1.00096(12) 0.0396(8) Uani 1 1 d . . . . .
O22 O 0.39489(18) 0.49452(17) 0.72664(12) 0.0429(8) Uani 1 1 d . . . . .
O23 O 0.30709(17) 0.51207(16) 0.80490(11) 0.0334(7) Uani 1 1 d . . . . .
O24 O 0.26142(19) 0.53517(17) 0.72189(12) 0.0428(8) Uani 1 1 d . . . . .
C1 C 0.1081(4) 0.2974(4) 0.6362(3) 0.0356(15) Uani 0.6 1 d . . P A 1
H1A H 0.1344 0.2859 0.6029 0.053 Uiso 0.6 1 calc R U P A 1
H1B H 0.0598 0.2719 0.6487 0.053 Uiso 0.6 1 calc R U P A 1
H1C H 0.1412 0.2785 0.6632 0.053 Uiso 0.6 1 calc R U P A 1
C1A C 0.0767(6) 0.3170(6) 0.6011(4) 0.0356(15) Uani 0.4 1 d . . P A 2
H1AA H 0.0442 0.3302 0.5737 0.053 Uiso 0.4 1 calc R U P A 2
H1AB H 0.0535 0.2772 0.6319 0.053 Uiso 0.4 1 calc R U P A 2
H1AC H 0.1280 0.2973 0.5867 0.053 Uiso 0.4 1 calc R U P A 2
N1 N -0.01989(19) 0.3917(2) 0.67689(15) 0.0358(9) Uani 1 1 d D . . . .
C2 C -0.0753(2) 0.3540(3) 0.67069(18) 0.0395(12) Uani 1 1 d D . . . .
H2 H -0.0681 0.3354 0.6400 0.047 Uiso 1 1 calc R U . . .
C3 C -0.1430(2) 0.3409(3) 0.7072(2) 0.0481(13) Uani 1 1 d D . . . .
H3 H -0.1816 0.3141 0.7015 0.058 Uiso 1 1 calc R U . . .
C4 C -0.1536(3) 0.3670(3) 0.7516(2) 0.0480(13) Uani 1 1 d D . . . .
H4 H -0.1997 0.3584 0.7771 0.058 Uiso 1 1 calc R U . . .
C5 C -0.0971(3) 0.4055(3) 0.7591(2) 0.0501(13) Uani 1 1 d D . . . .
H5 H -0.1030 0.4239 0.7898 0.060 Uiso 1 1 calc R U . . .
C6 C -0.0312(2) 0.4170(3) 0.7204(2) 0.0463(13) Uani 1 1 d D . . . .
H6 H 0.0079 0.4442 0.7252 0.056 Uiso 1 1 calc R U . . .
C7 C 0.1852(2) 0.4582(3) 0.49918(17) 0.0354(11) Uani 1 1 d . . . . .
C8 C 0.1163(3) 0.4458(3) 0.48741(19) 0.0499(14) Uani 1 1 d . . . . .
H8 H 0.0751 0.4276 0.5156 0.060 Uiso 1 1 calc R U . . .
C9 C 0.1064(3) 0.4595(4) 0.4355(2) 0.0633(17) Uani 1 1 d . . . . .
H9 H 0.0589 0.4508 0.4280 0.076 Uiso 1 1 calc R U . . .
C10 C 0.1656(3) 0.4858(3) 0.39462(19) 0.0507(14) Uani 1 1 d . . . . .
H10 H 0.1596 0.4937 0.3588 0.061 Uiso 1 1 calc R U . . .
C11 C 0.2332(3) 0.5006(3) 0.40544(19) 0.0505(13) Uani 1 1 d . . . . .
H11 H 0.2734 0.5205 0.3770 0.061 Uiso 1 1 calc R U . . .
C12 C 0.2432(3) 0.4868(3) 0.45697(18) 0.0487(13) Uani 1 1 d . . . . .
H12 H 0.2906 0.4969 0.4640 0.058 Uiso 1 1 calc R U . . .
C13 C 0.2055(2) 0.5781(3) 0.58499(16) 0.0346(11) Uani 1 1 d . . . . .
C14 C 0.2432(3) 0.6433(3) 0.57886(18) 0.0439(12) Uani 1 1 d . . . . .
H14 H 0.2153 0.6870 0.5885 0.053 Uiso 1 1 calc R U . . .
C15 C 0.3211(3) 0.6450(3) 0.55876(19) 0.0463(13) Uani 1 1 d . . . . .
H15 H 0.3457 0.6909 0.5533 0.056 Uiso 1 1 calc R U . . .
C16 C 0.3637(3) 0.5817(3) 0.54648(17) 0.0424(12) Uani 1 1 d . . . . .
C17 C 0.3247(2) 0.5169(3) 0.55257(17) 0.0390(11) Uani 1 1 d . . . . .
H17 H 0.3531 0.4725 0.5444 0.047 Uiso 1 1 calc R U . . .
C18 C 0.2446(2) 0.5152(3) 0.57039(16) 0.0332(10) Uani 1 1 d . . . . .
C19 C 0.4504(3) 0.5790(4) 0.5288(2) 0.0576(16) Uani 0.55 1 d . . P B 1
H19 H 0.4641 0.5514 0.5003 0.069 Uiso 0.55 1 calc R U P B 1
C20 C 0.4851(7) 0.5387(9) 0.5700(6) 0.045(3) Uani 0.55 1 d . . P B 1
H20A H 0.4779 0.5680 0.5965 0.068 Uiso 0.55 1 calc R U P B 1
H20B H 0.5403 0.5297 0.5571 0.068 Uiso 0.55 1 calc R U P B 1
H20C H 0.4624 0.4889 0.5863 0.068 Uiso 0.55 1 calc R U P B 1
C21 C 0.4740(9) 0.6694(9) 0.5026(6) 0.063(4) Uani 0.55 1 d . . P B 1
H21A H 0.4674 0.6956 0.5309 0.094 Uiso 0.55 1 calc R U P B 1
H21B H 0.4406 0.6964 0.4769 0.094 Uiso 0.55 1 calc R U P B 1
H21C H 0.5278 0.6697 0.4845 0.094 Uiso 0.55 1 calc R U P B 1
C19A C 0.4504(3) 0.5790(4) 0.5288(2) 0.0576(16) Uani 0.45 1 d . . P B 2
H19A H 0.4647 0.5289 0.5192 0.069 Uiso 0.45 1 calc R U P B 2
C20A C 0.4967(9) 0.5729(12) 0.5779(8) 0.068(6) Uani 0.45 1 d . . P B 2
H20D H 0.5520 0.5624 0.5663 0.101 Uiso 0.45 1 calc R U P B 2
H20E H 0.4777 0.5309 0.6087 0.101 Uiso 0.45 1 calc R U P B 2
H20F H 0.4879 0.6218 0.5879 0.101 Uiso 0.45 1 calc R U P B 2
C21A C 0.4849(10) 0.6336(10) 0.4861(7) 0.057(4) Uani 0.45 1 d . . P B 2
H21D H 0.4694 0.6851 0.4915 0.086 Uiso 0.45 1 calc R U P B 2
H21E H 0.4690 0.6306 0.4536 0.086 Uiso 0.45 1 calc R U P B 2
H21F H 0.5410 0.6242 0.4826 0.086 Uiso 0.45 1 calc R U P B 2
C22 C 0.3063(2) 0.3136(3) 0.61609(16) 0.0307(10) Uani 1 1 d . . . . .
C23 C 0.2703(2) 0.3487(3) 0.57244(16) 0.0307(10) Uani 1 1 d . . . . .
C24 C 0.2840(2) 0.3131(3) 0.53099(18) 0.0388(11) Uani 1 1 d . . . . .
H24 H 0.2587 0.3351 0.5014 0.047 Uiso 1 1 calc R U . . .
C25 C 0.3332(3) 0.2468(3) 0.53110(18) 0.0440(12) Uani 1 1 d . . . . .
C26 C 0.3699(3) 0.2153(3) 0.57418(19) 0.0488(13) Uani 1 1 d . . . . .
H26 H 0.4043 0.1705 0.5749 0.059 Uiso 1 1 calc R U . . .
C27 C 0.3572(3) 0.2482(3) 0.61592(18) 0.0426(12) Uani 1 1 d . . . . .
H27 H 0.3833 0.2261 0.6451 0.051 Uiso 1 1 calc R U . . .
C28 C 0.3446(3) 0.2089(4) 0.4860(2) 0.0615(16) Uani 0.5 1 d D . P C 1
H28 H 0.4017 0.1982 0.4775 0.074 Uiso 0.5 1 calc R U P C 1
C29 C 0.3247(8) 0.2528(7) 0.4373(4) 0.078(3) Uani 0.5 1 d D . P C 1
H29A H 0.2685 0.2591 0.4407 0.117 Uiso 0.5 1 calc R U P C 1
H29B H 0.3464 0.2263 0.4097 0.117 Uiso 0.5 1 calc R U P C 1
H29C H 0.3452 0.3037 0.4276 0.117 Uiso 0.5 1 calc R U P C 1
C30 C 0.314(9) 0.129(4) 0.509(2) 0.100(7) Uani 0.5 1 d D . P C 1
H30A H 0.2594 0.1343 0.5240 0.150 Uiso 0.5 1 calc R U P C 1
H30B H 0.3426 0.0988 0.5369 0.150 Uiso 0.5 1 calc R U P C 1
H30C H 0.3211 0.1029 0.4806 0.150 Uiso 0.5 1 calc R U P C 1
C28A C 0.3446(3) 0.2089(4) 0.4860(2) 0.0615(16) Uani 0.5 1 d D . P C 2
H28A H 0.3081 0.2419 0.4633 0.074 Uiso 0.5 1 calc R U P C 2
C29A C 0.4173(7) 0.2201(7) 0.4499(4) 0.078(3) Uani 0.5 1 d D . P C 2
H29D H 0.4475 0.2526 0.4608 0.117 Uiso 0.5 1 calc R U P C 2
H29E H 0.4080 0.2454 0.4137 0.117 Uiso 0.5 1 calc R U P C 2
H29F H 0.4459 0.1699 0.4507 0.117 Uiso 0.5 1 calc R U P C 2
C30A C 0.314(9) 0.130(4) 0.499(2) 0.100(7) Uani 0.5 1 d D . P C 2
H30D H 0.3272 0.1104 0.4672 0.150 Uiso 0.5 1 calc R U P C 2
H30E H 0.2579 0.1344 0.5096 0.150 Uiso 0.5 1 calc R U P C 2
H30F H 0.3371 0.0944 0.5278 0.150 Uiso 0.5 1 calc R U P C 2
N2 N 0.1396(7) 0.1193(6) 0.7309(4) 0.036(2) Uani 0.6 1 d D . P D 1
C31 C 0.2047(4) 0.1309(4) 0.6977(3) 0.0335(15) Uani 0.6 1 d D . P D 1
H31 H 0.2377 0.1653 0.7018 0.040 Uiso 0.6 1 calc R U P D 1
C32 C 0.2282(5) 0.0957(5) 0.6569(3) 0.0451(18) Uani 0.6 1 d D . P D 1
H32 H 0.2764 0.1054 0.6340 0.054 Uiso 0.6 1 calc R U P D 1
C33 C 0.1812(10) 0.0466(8) 0.6498(5) 0.062(4) Uani 0.6 1 d D . P D 1
H33 H 0.1941 0.0250 0.6203 0.074 Uiso 0.6 1 calc R U P D 1
C34 C 0.1142(5) 0.0294(6) 0.6868(4) 0.070(2) Uani 0.6 1 d D . P D 1
H34 H 0.0829 -0.0089 0.6859 0.083 Uiso 0.6 1 calc R U P D 1
C35 C 0.0946(5) 0.0695(6) 0.7247(4) 0.060(2) Uani 0.6 1 d D . P D 1
H35 H 0.0465 0.0616 0.7480 0.072 Uiso 0.6 1 calc R U P D 1
N2X N 0.1559(11) 0.1208(9) 0.7345(6) 0.036(2) Uani 0.4 1 d D . P D 2
C31X C 0.1645(6) 0.1611(6) 0.6849(4) 0.0335(15) Uani 0.4 1 d D . P D 2
H31X H 0.1553 0.2156 0.6773 0.040 Uiso 0.4 1 calc R U P D 2
C32X C 0.1864(7) 0.1281(7) 0.6427(5) 0.0451(18) Uani 0.4 1 d D . P D 2
H32X H 0.1921 0.1597 0.6071 0.054 Uiso 0.4 1 calc R U P D 2
C33X C 0.1999(18) 0.0495(10) 0.6527(7) 0.062(4) Uani 0.4 1 d D . P D 2
H33X H 0.2149 0.0257 0.6244 0.074 Uiso 0.4 1 calc R U P D 2
C34X C 0.1911(8) 0.0058(8) 0.7052(6) 0.070(2) Uani 0.4 1 d D . P D 2
H34X H 0.1998 -0.0489 0.7139 0.083 Uiso 0.4 1 calc R U P D 2
C35X C 0.1696(7) 0.0435(8) 0.7443(5) 0.060(2) Uani 0.4 1 d D . P D 2
H35X H 0.1639 0.0135 0.7804 0.072 Uiso 0.4 1 calc R U P D 2
C36 C 0.0116(3) 0.2094(3) 0.77425(19) 0.0469(13) Uani 1 1 d . . . . .
H36A H -0.0274 0.2163 0.8047 0.070 Uiso 1 1 calc R U . . .
H36B H -0.0061 0.1745 0.7576 0.070 Uiso 1 1 calc R U . . .
H36C H 0.0199 0.2595 0.7482 0.070 Uiso 1 1 calc R U . . .
C37 C -0.0050(2) 0.1193(2) 0.91743(17) 0.0291(10) Uani 1 1 d . . . . .
C38 C -0.0316(3) 0.0717(3) 0.8932(2) 0.0466(13) Uani 1 1 d . . . . .
H38 H -0.0121 0.0749 0.8568 0.056 Uiso 1 1 calc R U . . .
C39 C -0.0855(3) 0.0201(3) 0.9212(2) 0.0660(18) Uani 1 1 d . . . . .
H39 H -0.1031 -0.0127 0.9046 0.079 Uiso 1 1 calc R U . . .
C40 C -0.1139(3) 0.0168(3) 0.9749(3) 0.0644(18) Uani 1 1 d . . . . .
H40 H -0.1532 -0.0165 0.9942 0.077 Uiso 1 1 calc R U . . .
C41 C -0.0860(3) 0.0607(3) 0.9998(2) 0.0538(15) Uani 1 1 d . . . . .
H41 H -0.1039 0.0562 1.0366 0.065 Uiso 1 1 calc R U . . .
C42 C -0.0311(3) 0.1121(3) 0.97074(19) 0.0416(12) Uani 1 1 d . . . . .
H42 H -0.0113 0.1427 0.9880 0.050 Uiso 1 1 calc R U . . .
C43 C 0.1342(2) 0.1816(2) 0.91985(16) 0.0276(9) Uani 1 1 d . . . . .
C44 C 0.1202(3) 0.2247(3) 0.95687(16) 0.0346(10) Uani 1 1 d . . . . .
H44 H 0.0733 0.2561 0.9596 0.042 Uiso 1 1 calc R U . . .
C45 C 0.1712(3) 0.2242(3) 0.99012(19) 0.0462(13) Uani 1 1 d . . . . .
C46 C 0.2378(3) 0.1758(3) 0.9862(2) 0.0506(14) Uani 1 1 d . . . . .
H46 H 0.2733 0.1727 1.0091 0.061 Uiso 1 1 calc R U . . .
C47 C 0.2539(2) 0.1322(3) 0.95023(19) 0.0407(12) Uani 1 1 d . . . . .
H47 H 0.3004 0.0999 0.9486 0.049 Uiso 1 1 calc R U . . .
C48 C 0.2034(2) 0.1344(2) 0.91631(16) 0.0285(10) Uani 1 1 d . . . . .
C49 C 0.0991(4) 0.3421(4) 1.0149(2) 0.0723(19) Uani 1 1 d . . . . .
H49A H 0.0482 0.3224 1.0216 0.108 Uiso 1 1 calc R U . . .
H49B H 0.1118 0.3713 0.9774 0.108 Uiso 1 1 calc R U . . .
H49C H 0.0987 0.3761 1.0377 0.108 Uiso 1 1 calc R U . . .
C50 C 0.1577(4) 0.2763(4) 1.0269(2) 0.0752(19) Uani 1 1 d . . . . .
H50 H 0.2076 0.2995 1.0223 0.090 Uiso 1 1 calc R U . E 1
C51 C 0.1371(17) 0.2405(11) 1.0816(10) 0.093(5) Uani 0.6 1 d . . P F 1
H51A H 0.1356 0.2782 1.1019 0.140 Uiso 0.6 1 calc R U P F 1
H51B H 0.1751 0.1977 1.0925 0.140 Uiso 0.6 1 calc R U P F 1
H51C H 0.0862 0.2207 1.0886 0.140 Uiso 0.6 1 calc R U P F 1
C51A C 0.163(3) 0.212(2) 1.0849(17) 0.093(5) Uani 0.4 1 d . . P F 2
H51D H 0.1619 0.2388 1.1122 0.140 Uiso 0.4 1 calc R U P F 2
H51E H 0.2112 0.1793 1.0817 0.140 Uiso 0.4 1 calc R U P F 2
H51F H 0.1193 0.1797 1.0950 0.140 Uiso 0.4 1 calc R U P F 2
C52 C 0.0444(2) 0.3538(2) 0.86301(15) 0.0233(9) Uani 1 1 d . . . . .
C53 C 0.0104(2) 0.2834(2) 0.88012(15) 0.0226(9) Uani 1 1 d . . . . .
C54 C -0.0667(2) 0.2833(2) 0.90431(15) 0.0236(9) Uani 1 1 d . . . . .
H54 H -0.0918 0.2367 0.9139 0.028 Uiso 1 1 calc R U . . .
C55 C -0.1086(2) 0.3495(2) 0.91496(14) 0.0206(8) Uani 1 1 d . . . . .
C56 C -0.0727(2) 0.4166(2) 0.90027(17) 0.0293(10) Uani 1 1 d . . . . .
H56 H -0.0995 0.4616 0.9085 0.035 Uiso 1 1 calc R U . . .
C57 C 0.0030(2) 0.4191(2) 0.87332(17) 0.0294(10) Uani 1 1 d . . . . .
H57 H 0.0266 0.4667 0.8618 0.035 Uiso 1 1 calc R U . . .
C58 C -0.1919(2) 0.3443(2) 0.94422(16) 0.0277(9) Uani 1 1 d . . . . .
H58 H -0.2126 0.3973 0.9470 0.033 Uiso 1 1 calc R U . . .
C59 C -0.2414(2) 0.3182(3) 0.91325(19) 0.0408(12) Uani 1 1 d . . . . .
H59A H -0.2385 0.3538 0.8775 0.061 Uiso 1 1 calc R U . . .
H59B H -0.2950 0.3178 0.9319 0.061 Uiso 1 1 calc R U . . .
H59C H -0.2227 0.2660 0.9104 0.061 Uiso 1 1 calc R U . . .
C60 C -0.1970(3) 0.2912(3) 1.00051(17) 0.0391(11) Uani 1 1 d . . . . .
H60A H -0.1781 0.2386 0.9989 0.059 Uiso 1 1 calc R U . . .
H60B H -0.2507 0.2914 1.0188 0.059 Uiso 1 1 calc R U . . .
H60C H -0.1655 0.3095 1.0200 0.059 Uiso 1 1 calc R U . . .
C61 C 0.5948(3) 0.3797(3) 0.83788(17) 0.0350(10) Uani 1 1 d . . . . .
H61A H 0.5393 0.3932 0.8458 0.052 Uiso 1 1 calc R U . . .
H61B H 0.6231 0.4205 0.8413 0.052 Uiso 1 1 calc R U . . .
H61C H 0.6079 0.3307 0.8630 0.052 Uiso 1 1 calc R U . . .
C62 C 0.6945(3) 0.5220(3) 0.7453(3) 0.0597(15) Uani 1 1 d . . . . .
H62 H 0.7286 0.4913 0.7676 0.072 Uiso 1 1 calc R U . . .
C63 C 0.7028(4) 0.5994(4) 0.7265(3) 0.082(2) Uani 1 1 d . . . . .
H63 H 0.7417 0.6217 0.7358 0.099 Uiso 1 1 calc R U . . .
C64 C 0.6543(4) 0.6446(4) 0.6941(3) 0.083(2) Uani 1 1 d . . . . .
H64 H 0.6595 0.6985 0.6798 0.100 Uiso 1 1 calc R U . . .
C65 C 0.5985(3) 0.6101(3) 0.6829(2) 0.0626(16) Uani 1 1 d . . . . .
H65 H 0.5631 0.6398 0.6613 0.075 Uiso 1 1 calc R U . . .
C66 C 0.5939(3) 0.5321(3) 0.7032(2) 0.0484(13) Uani 1 1 d . . . . .
H66 H 0.5548 0.5086 0.6950 0.058 Uiso 1 1 calc R U . . .
C67 C 0.6905(2) 0.1879(3) 0.78954(18) 0.0357(11) Uani 1 1 d . . . . .
C68 C 0.7413(2) 0.2019(3) 0.81853(19) 0.0376(11) Uani 1 1 d . . . . .
H68 H 0.7276 0.2406 0.8372 0.045 Uiso 1 1 calc R U . . .
C69 C 0.8111(3) 0.1601(3) 0.8203(2) 0.0500(13) Uani 1 1 d . . . . .
H69 H 0.8447 0.1690 0.8411 0.060 Uiso 1 1 calc R U . . .
C70 C 0.8327(3) 0.1062(4) 0.7928(3) 0.0708(19) Uani 1 1 d . . . . .
H70 H 0.8813 0.0779 0.7943 0.085 Uiso 1 1 calc R U . . .
C71 C 0.7845(3) 0.0925(4) 0.7629(3) 0.078(2) Uani 1 1 d . . . . .
H71 H 0.8002 0.0554 0.7430 0.093 Uiso 1 1 calc R U . . .
C72 C 0.7123(3) 0.1331(3) 0.7616(2) 0.0569(15) Uani 1 1 d . . . . .
H72 H 0.6783 0.1230 0.7416 0.068 Uiso 1 1 calc R U . . .
C73 C 0.5565(2) 0.2128(3) 0.74353(18) 0.0343(11) Uani 1 1 d . . . . .
C74 C 0.5211(3) 0.1435(3) 0.7633(2) 0.0406(12) Uani 1 1 d . . . . .
H74 H 0.5134 0.1203 0.8006 0.049 Uiso 1 1 calc R U . . .
C75 C 0.4965(3) 0.1066(3) 0.7312(2) 0.0545(15) Uani 1 1 d . . . . .
C76 C 0.5114(3) 0.1409(3) 0.6771(3) 0.0623(17) Uani 1 1 d . . . . .
H76 H 0.4990 0.1153 0.6536 0.075 Uiso 1 1 calc R U . . .
C77 C 0.5434(3) 0.2108(3) 0.6561(2) 0.0489(14) Uani 1 1 d . . . . .
H77 H 0.5501 0.2338 0.6188 0.059 Uiso 1 1 calc R U . . .
C78 C 0.5659(2) 0.2480(3) 0.68867(19) 0.0393(11) Uani 1 1 d . . . . .
C80 C 0.3792(3) 0.0373(4) 0.7421(2) 0.0666(16) Uani 1 1 d . . . . .
H80A H 0.3478 0.0802 0.7535 0.100 Uiso 1 1 calc R U . G 1
H80B H 0.3550 -0.0111 0.7607 0.100 Uiso 1 1 calc R U . G 1
H80C H 0.3831 0.0464 0.7036 0.100 Uiso 1 1 calc R U . G 1
C79 C 0.4574(4) 0.0322(3) 0.7550(3) 0.082(2) Uani 0.6 1 d D . P H 1
H79 H 0.4463 0.0287 0.7939 0.098 Uiso 0.6 1 calc R U P H 1
C81 C 0.5057(6) -0.0388(6) 0.7528(5) 0.067(3) Uani 0.6 1 d . . P H 1
H81A H 0.4764 -0.0835 0.7728 0.100 Uiso 0.6 1 calc R U P H 1
H81B H 0.5512 -0.0400 0.7685 0.100 Uiso 0.6 1 calc R U P H 1
H81C H 0.5218 -0.0403 0.7157 0.100 Uiso 0.6 1 calc R U P H 1
C79A C 0.4574(4) 0.0322(3) 0.7550(3) 0.082(2) Uani 0.4 1 d . . P H 2
H79A H 0.4818 0.0113 0.7241 0.098 Uiso 0.4 1 calc R U P H 2
C81A C 0.5003(12) -0.0213(9) 0.7893(8) 0.101(8) Uani 0.4 1 d D . P H 2
H81D H 0.4872 -0.0737 0.7927 0.152 Uiso 0.4 1 calc R U P H 2
H81E H 0.4885 -0.0111 0.8244 0.152 Uiso 0.4 1 calc R U P H 2
H81F H 0.5553 -0.0167 0.7750 0.152 Uiso 0.4 1 calc R U P H 2
C82 C 0.5424(2) 0.2076(2) 0.85566(16) 0.0268(9) Uani 1 1 d . . . . .
C83 C 0.4660(2) 0.2334(2) 0.87324(17) 0.0260(9) Uani 1 1 d . . . . .
C84 C 0.4333(2) 0.2096(2) 0.92641(17) 0.0293(10) Uani 1 1 d . . . . .
H84 H 0.3821 0.2281 0.9378 0.035 Uiso 1 1 calc R U . . .
C85 C 0.4731(2) 0.1597(2) 0.96331(18) 0.0334(10) Uani 1 1 d . . . . .
H85 H 0.4493 0.1448 0.9997 0.040 Uiso 1 1 calc R U . . .
C86 C 0.5477(2) 0.1310(2) 0.94766(18) 0.0313(10) Uani 1 1 d . . . . .
C87 C 0.5799(2) 0.1553(2) 0.89409(18) 0.0308(10) Uani 1 1 d . . . . .
H87 H 0.6305 0.1351 0.8829 0.037 Uiso 1 1 calc R U . . .
C88 C 0.5947(2) 0.0748(3) 0.98630(19) 0.0402(11) Uani 1 1 d . . . . .
H88 H 0.6113 0.0287 0.9722 0.048 Uiso 1 1 calc R U . . .
C89 C 0.6679(3) 0.1108(3) 0.9864(2) 0.0499(14) Uani 1 1 d . . . . .
H89A H 0.6992 0.1217 0.9506 0.075 Uiso 1 1 calc R U . . .
H89B H 0.6974 0.0748 1.0117 0.075 Uiso 1 1 calc R U . . .
H89C H 0.6540 0.1590 0.9970 0.075 Uiso 1 1 calc R U . . .
C90 C 0.5509(3) 0.0458(3) 1.0425(2) 0.0466(13) Uani 1 1 d . . . . .
H90A H 0.5340 0.0894 1.0579 0.070 Uiso 1 1 calc R U . . .
H90B H 0.5846 0.0088 1.0642 0.070 Uiso 1 1 calc R U . . .
H90C H 0.5059 0.0204 1.0417 0.070 Uiso 1 1 calc R U . . .
C91 C 0.4891(3) 0.5665(3) 0.81648(19) 0.0467(13) Uani 1 1 d . . . . .
H91A H 0.4807 0.5339 0.7948 0.070 Uiso 1 1 calc R U . . .
H91B H 0.5392 0.5508 0.8278 0.070 Uiso 1 1 calc R U . . .
H91C H 0.4884 0.6207 0.7955 0.070 Uiso 1 1 calc R U . . .
C92 C 0.4529(3) 0.4035(3) 0.95289(19) 0.0410(12) Uani 1 1 d . . . . .
H92 H 0.4060 0.3896 0.9475 0.049 Uiso 1 1 calc R U . . .
C93 C 0.4947(3) 0.3503(3) 0.9867(2) 0.0556(15) Uani 1 1 d . . . . .
H93 H 0.4771 0.3005 1.0043 0.067 Uiso 1 1 calc R U . . .
C94 C 0.5626(3) 0.3702(4) 0.9948(2) 0.0643(18) Uani 1 1 d . . . . .
H94 H 0.5921 0.3345 1.0183 0.077 Uiso 1 1 calc R U . . .
C95 C 0.5869(3) 0.4420(4) 0.9685(2) 0.0587(16) Uani 1 1 d . . . . .
H95 H 0.6335 0.4571 0.9733 0.070 Uiso 1 1 calc R U . . .
C96 C 0.5426(2) 0.4913(3) 0.9352(2) 0.0437(12) Uani 1 1 d . . . . .
H96 H 0.5603 0.5408 0.9165 0.052 Uiso 1 1 calc R U . . .
C97 C 0.3309(3) 0.7314(3) 0.85685(19) 0.0440(12) Uani 1 1 d . . . . .
C98 C 0.3993(4) 0.7431(3) 0.8696(2) 0.0548(15) Uani 1 1 d . . . . .
H98 H 0.4408 0.7045 0.8703 0.066 Uiso 1 1 calc R U . . .
C99 C 0.4071(4) 0.8108(3) 0.8812(2) 0.0677(18) Uani 1 1 d . . . . .
H99 H 0.4542 0.8190 0.8897 0.081 Uiso 1 1 calc R U . . .
C100 C 0.3467(5) 0.8665(3) 0.8806(2) 0.0664(19) Uani 1 1 d . . . . .
H100 H 0.3522 0.9133 0.8884 0.080 Uiso 1 1 calc R U . . .
C101 C 0.2791(4) 0.8548(3) 0.8688(2) 0.0602(16) Uani 1 1 d . . . . .
H101 H 0.2374 0.8933 0.8688 0.072 Uiso 1 1 calc R U . . .
C102 C 0.2708(4) 0.7873(3) 0.8570(2) 0.0552(15) Uani 1 1 d . . . . .
H102 H 0.2234 0.7793 0.8490 0.066 Uiso 1 1 calc R U . . .
C103 C 0.3491(3) 0.6779(3) 0.76364(18) 0.0375(11) Uani 1 1 d . . . . .
C104 C 0.3734(3) 0.7522(3) 0.74084(19) 0.0433(12) Uani 1 1 d . . . . .
H104 H 0.3743 0.7838 0.7636 0.052 Uiso 1 1 calc R U . . .
C105 C 0.3963(3) 0.7821(3) 0.6866(2) 0.0469(13) Uani 1 1 d . . . . .
C106 C 0.3925(3) 0.7365(3) 0.65404(19) 0.0460(12) Uani 1 1 d . . . . .
H106 H 0.4060 0.7564 0.6166 0.055 Uiso 1 1 calc R U . . .
C107 C 0.3696(3) 0.6629(3) 0.67446(18) 0.0398(11) Uani 1 1 d . . . . .
H107 H 0.3680 0.6323 0.6512 0.048 Uiso 1 1 calc R U . . .
C108 C 0.3487(2) 0.6328(2) 0.72893(17) 0.0336(10) Uani 1 1 d . . . . .
C109 C 0.4255(4) 0.8626(3) 0.6647(2) 0.0592(15) Uani 0.6 1 d D . P I 1
H109 H 0.4200 0.8850 0.6957 0.071 Uiso 0.6 1 calc R U P I 1
C110 C 0.3775(8) 0.9165(6) 0.6258(5) 0.076(3) Uani 0.6 1 d . . P I 1
H11A H 0.3949 0.9688 0.6157 0.114 Uiso 0.6 1 calc R U P I 1
H11B H 0.3231 0.9173 0.6428 0.114 Uiso 0.6 1 calc R U P I 1
H11C H 0.3835 0.8980 0.5940 0.114 Uiso 0.6 1 calc R U P I 1
C111 C 0.5090(7) 0.8626(7) 0.6394(5) 0.079(3) Uani 0.6 1 d . . P I 1
H11D H 0.5150 0.8533 0.6043 0.118 Uiso 0.6 1 calc R U P I 1
H11E H 0.5386 0.8217 0.6620 0.118 Uiso 0.6 1 calc R U P I 1
H11F H 0.5280 0.9127 0.6355 0.118 Uiso 0.6 1 calc R U P I 1
C10X C 0.4255(4) 0.8626(3) 0.6647(2) 0.0592(15) Uani 0.4 1 d . . P I 2
H10X H 0.4423 0.8639 0.6263 0.071 Uiso 0.4 1 calc R U P I 2
C11X C 0.3634(10) 0.9201(9) 0.6609(7) 0.076(3) Uani 0.4 1 d D . P I 2
H11G H 0.3400 0.9252 0.6965 0.114 Uiso 0.4 1 calc R U P I 2
H11H H 0.3247 0.9053 0.6449 0.114 Uiso 0.4 1 calc R U P I 2
H11I H 0.3823 0.9696 0.6386 0.114 Uiso 0.4 1 calc R U P I 2
C11Y C 0.5004(9) 0.8595(9) 0.6800(7) 0.073(5) Uani 0.4 1 d D . P I 2
H11J H 0.5305 0.9005 0.6546 0.109 Uiso 0.4 1 calc R U P I 2
H11K H 0.5279 0.8092 0.6798 0.109 Uiso 0.4 1 calc R U P I 2
H11L H 0.4930 0.8669 0.7157 0.109 Uiso 0.4 1 calc R U P I 2
C112 C 0.1918(2) 0.5784(3) 0.90257(18) 0.0333(10) Uani 1 1 d . . . . .
C113 C 0.1130(3) 0.5719(3) 0.9142(2) 0.0470(13) Uani 1 1 d . . . . .
H113 H 0.0902 0.5404 0.9476 0.056 Uiso 1 1 calc R U . . .
C114 C 0.0674(3) 0.6108(4) 0.8774(3) 0.0676(19) Uani 1 1 d . . . . .
H114 H 0.0134 0.6063 0.8860 0.081 Uiso 1 1 calc R U . . .
C116 C 0.1784(3) 0.6635(3) 0.8187(2) 0.0592(16) Uani 1 1 d . . . . .
H116 H 0.2010 0.6961 0.7857 0.071 Uiso 1 1 calc R U . . .
C117 C 0.2246(3) 0.6256(3) 0.85476(19) 0.0382(11) Uani 1 1 d . . . . .
C115 C 0.0984(4) 0.6560(4) 0.8286(3) 0.075(2) Uani 1 1 d D . . . .
C118 C 0.0420(6) 0.6789(7) 0.7910(4) 0.058(2) Uiso 0.5 1 d D . P J 1
H118 H 0.0480 0.7340 0.7702 0.069 Uiso 0.5 1 calc R U P J 1
C119 C 0.0505(11) 0.6316(10) 0.7539(6) 0.102(4) Uiso 0.5 1 d D . P J 1
H11M H 0.1051 0.6165 0.7438 0.152 Uiso 0.5 1 calc R U P J 1
H11N H 0.0297 0.6613 0.7221 0.152 Uiso 0.5 1 calc R U P J 1
H11O H 0.0223 0.5852 0.7710 0.152 Uiso 0.5 1 calc R U P J 1
C120 C -0.0465(7) 0.6681(10) 0.8138(7) 0.100 Uiso 0.5 1 d D U P J 1
H12A H -0.0768 0.6952 0.7862 0.150 Uiso 0.5 1 calc R U P J 1
H12B H -0.0624 0.6893 0.8446 0.150 Uiso 0.5 1 calc R U P J 1
H12C H -0.0552 0.6129 0.8247 0.150 Uiso 0.5 1 calc R U P J 1
C18X C 0.0629(6) 0.7176(7) 0.7818(4) 0.058(2) Uiso 0.5 1 d D . P J 2
H18X H 0.0909 0.7658 0.7670 0.069 Uiso 0.5 1 calc R U P J 2
C19X C 0.0694(11) 0.6705(10) 0.7430(6) 0.102(4) Uiso 0.5 1 d D . P J 2
H19D H 0.0373 0.6266 0.7588 0.152 Uiso 0.5 1 calc R U P J 2
H19E H 0.1232 0.6513 0.7342 0.152 Uiso 0.5 1 calc R U P J 2
H19F H 0.0520 0.7026 0.7104 0.152 Uiso 0.5 1 calc R U P J 2
C20X C -0.0207(8) 0.7320(10) 0.7996(6) 0.100 Uiso 0.5 1 d D U P J 2
H20G H -0.0493 0.7179 0.7764 0.150 Uiso 0.5 1 calc R U P J 2
H20H H -0.0327 0.7869 0.7980 0.150 Uiso 0.5 1 calc R U P J 2
H20I H -0.0357 0.7009 0.8363 0.150 Uiso 0.5 1 calc R U P J 2

loop_
_atom_site_aniso_label
_atom_site_aniso_U_11
_atom_site_aniso_U_22
_atom_site_aniso_U_33
_atom_site_aniso_U_23
_atom_site_aniso_U_13
_atom_site_aniso_U_12
Pd1 0.01624(16) 0.0414(2) 0.03384(19) -0.00224(16) -0.00149(14) -0.00066(14)
Pd2 0.02235(17) 0.0338(2) 0.03370(19) -0.01395(15) -0.00471(14) 0.00341(14)
Pd3 0.01782(16) 0.0392(2) 0.0360(2) -0.01109(16) -0.00253(14) -0.00257(14)
Pd4 0.02345(17) 0.02572(18) 0.0380(2) -0.00979(15) -0.00217(14) -0.00080(14)
S1 0.0256(6) 0.0399(7) 0.0476(7) 0.0009(6) -0.0121(5) 0.0053(5)
S2 0.0207(5) 0.0424(7) 0.0240(5) -0.0095(5) -0.0071(4) 0.0040(5)
S3 0.0169(5) 0.0209(5) 0.0504(7) -0.0020(5) -0.0051(5) 0.0019(4)
S4 0.0142(4) 0.0258(5) 0.0267(5) -0.0043(4) -0.0024(4) 0.0002(4)
S5 0.0130(5) 0.0324(6) 0.0316(6) -0.0062(5) -0.0075(4) 0.0033(4)
S6 0.0242(6) 0.0660(9) 0.0329(6) -0.0159(6) -0.0013(5) 0.0004(6)
S7 0.0240(5) 0.0370(6) 0.0334(6) -0.0158(5) -0.0023(5) -0.0028(5)
S8 0.0382(6) 0.0271(6) 0.0327(6) -0.0077(5) -0.0020(5) -0.0005(5)
P1 0.0177(5) 0.0428(7) 0.0228(6) -0.0029(5) -0.0047(4) -0.0004(5)
P2 0.0160(5) 0.0226(5) 0.0267(6) -0.0040(4) -0.0052(4) 0.0025(4)
P3 0.0151(5) 0.0371(7) 0.0358(6) -0.0142(5) -0.0072(5) 0.0038(5)
P4 0.0412(7) 0.0241(6) 0.0346(7) -0.0086(5) -0.0023(5) 0.0041(5)
Li1 0.022(3) 0.048(5) 0.027(4) -0.005(3) 0.000(3) 0.000(3)
Li2 0.016(3) 0.031(4) 0.032(4) -0.004(3) -0.004(3) -0.001(3)
Li3 0.018(3) 0.034(4) 0.027(4) -0.006(3) -0.005(3) -0.002(3)
Li4 0.017(3) 0.039(4) 0.037(4) -0.010(3) -0.002(3) 0.002(3)
N3 0.0235(19) 0.042(2) 0.048(2) -0.0085(19) 0.0036(18) -0.0073(18)
N4 0.0261(19) 0.037(2) 0.038(2) -0.0212(18) -0.0080(16) 0.0050(16)
O1 0.024(3) 0.040(4) 0.034(3) -0.001(3) -0.009(3) -0.001(3)
O2 0.023(3) 0.035(4) 0.035(3) -0.001(3) -0.009(2) 0.002(3)
O3 0.038(5) 0.046(5) 0.048(6) 0.001(4) -0.012(4) 0.006(4)
O1A 0.028(5) 0.066(7) 0.054(7) -0.002(5) -0.018(5) 0.005(5)
O2A 0.016(4) 0.036(6) 0.043(6) 0.003(4) -0.002(4) 0.002(4)
O3A 0.038(9) 0.034(7) 0.074(13) -0.016(8) 0.014(7) 0.004(6)
O4 0.0244(15) 0.0473(19) 0.0258(15) -0.0110(14) -0.0069(12) 0.0088(13)
O5 0.0218(15) 0.063(2) 0.0397(18) -0.0192(16) -0.0076(13) -0.0014(15)
O6 0.0436(18) 0.0413(18) 0.0262(16) -0.0097(14) -0.0091(14) 0.0020(15)
O7 0.0286(16) 0.0354(18) 0.061(2) -0.0151(16) 0.0006(15) -0.0083(14)
O8 0.0274(17) 0.0324(18) 0.088(3) -0.0123(18) -0.0183(17) 0.0138(14)
O9 0.0310(16) 0.0246(16) 0.0440(18) -0.0083(14) 0.0026(14) -0.0011(13)
O10 0.0162(13) 0.0279(16) 0.0381(17) -0.0063(13) 0.0012(12) 0.0010(12)
O11 0.0188(14) 0.0458(19) 0.0371(17) -0.0160(14) -0.0001(13) -0.0088(13)
O12 0.0219(14) 0.0329(17) 0.0289(16) 0.0026(13) -0.0002(12) 0.0056(12)
O13 0.0210(14) 0.0406(18) 0.0427(18) -0.0070(14) -0.0160(13) 0.0012(13)
O14 0.0328(16) 0.0357(17) 0.0336(17) -0.0109(14) -0.0118(13) 0.0120(14)
O15 0.0191(14) 0.0379(17) 0.0327(16) -0.0021(13) -0.0092(12) 0.0029(13)
O16 0.045(2) 0.100(3) 0.0339(19) -0.023(2) 0.0032(16) -0.003(2)
O17 0.0198(15) 0.066(2) 0.0380(18) -0.0146(16) -0.0006(13) -0.0014(15)
O18 0.0271(16) 0.048(2) 0.0365(18) -0.0059(15) -0.0029(14) -0.0003(14)
O19 0.0285(15) 0.0313(16) 0.0290(16) -0.0110(13) -0.0039(12) -0.0010(13)
O20 0.0259(15) 0.0400(18) 0.0351(17) -0.0144(14) -0.0040(13) -0.0076(13)
O21 0.0336(17) 0.053(2) 0.0349(17) -0.0217(15) 0.0064(14) -0.0107(15)
O22 0.0464(19) 0.0310(17) 0.0434(19) -0.0119(15) 0.0078(15) 0.0045(15)
O23 0.0387(17) 0.0264(16) 0.0320(17) -0.0073(13) -0.0016(14) -0.0001(13)
O24 0.051(2) 0.0344(18) 0.0428(19) -0.0075(15) -0.0108(16) -0.0044(15)
C1 0.026(3) 0.040(4) 0.032(4) -0.001(3) 0.003(3) -0.003(3)
C1A 0.026(3) 0.040(4) 0.032(4) -0.001(3) 0.003(3) -0.003(3)
N1 0.0198(18) 0.043(2) 0.037(2) -0.0028(18) -0.0022(16) 0.0026(17)
C2 0.022(2) 0.050(3) 0.039(3) 0.004(2) -0.011(2) -0.007(2)
C3 0.023(2) 0.056(3) 0.057(3) 0.004(3) -0.010(2) -0.011(2)
C4 0.020(2) 0.062(3) 0.048(3) 0.000(3) 0.003(2) -0.003(2)
C5 0.028(3) 0.071(4) 0.047(3) -0.016(3) 0.006(2) -0.006(2)
C6 0.022(2) 0.061(3) 0.056(3) -0.019(3) 0.001(2) -0.006(2)
C7 0.025(2) 0.048(3) 0.028(2) -0.002(2) -0.0060(19) 0.000(2)
C8 0.023(2) 0.085(4) 0.035(3) -0.002(3) -0.009(2) -0.007(2)
C9 0.035(3) 0.115(5) 0.040(3) -0.013(3) -0.018(2) -0.005(3)
C10 0.054(3) 0.064(4) 0.030(3) -0.002(2) -0.018(2) 0.006(3)
C11 0.050(3) 0.065(4) 0.032(3) -0.008(3) 0.002(2) -0.013(3)
C12 0.032(3) 0.080(4) 0.030(3) -0.008(3) -0.002(2) -0.013(3)
C13 0.030(2) 0.043(3) 0.024(2) 0.003(2) -0.0072(19) -0.003(2)
C14 0.048(3) 0.042(3) 0.036(3) 0.001(2) -0.011(2) -0.004(2)
C15 0.049(3) 0.049(3) 0.036(3) 0.003(2) -0.006(2) -0.023(3)
C16 0.038(3) 0.063(3) 0.023(2) -0.006(2) 0.003(2) -0.022(3)
C17 0.028(2) 0.055(3) 0.030(2) -0.009(2) 0.002(2) -0.007(2)
C18 0.028(2) 0.050(3) 0.019(2) -0.002(2) -0.0047(18) -0.008(2)
C19 0.040(3) 0.093(4) 0.045(3) -0.030(3) 0.013(3) -0.031(3)
C20 0.022(6) 0.080(10) 0.039(6) -0.023(6) -0.003(5) -0.006(6)
C21 0.030(6) 0.091(12) 0.058(9) -0.007(7) 0.008(6) -0.026(7)
C19A 0.040(3) 0.093(4) 0.045(3) -0.030(3) 0.013(3) -0.031(3)
C20A 0.019(7) 0.112(18) 0.061(11) 0.000(11) -0.019(7) 0.001(9)
C21A 0.030(7) 0.082(13) 0.045(10) 0.008(8) -0.004(7) -0.017(8)
C22 0.021(2) 0.043(3) 0.026(2) -0.008(2) -0.0043(18) 0.0028(19)
C23 0.016(2) 0.047(3) 0.028(2) -0.009(2) -0.0029(17) 0.0002(19)
C24 0.026(2) 0.059(3) 0.029(2) -0.011(2) -0.0052(19) 0.003(2)
C25 0.039(3) 0.059(3) 0.032(3) -0.016(2) 0.002(2) 0.002(2)
C26 0.041(3) 0.061(3) 0.043(3) -0.021(3) -0.007(2) 0.019(3)
C27 0.035(3) 0.057(3) 0.034(3) -0.013(2) -0.011(2) 0.012(2)
C28 0.065(4) 0.078(4) 0.043(3) -0.024(3) -0.003(3) 0.000(3)
C29 0.109(8) 0.078(6) 0.040(5) -0.026(5) 0.000(5) 0.019(6)
C30 0.152(8) 0.099(6) 0.054(17) -0.042(11) 0.00(2) -0.019(6)
C28A 0.065(4) 0.078(4) 0.043(3) -0.024(3) -0.003(3) 0.000(3)
C29A 0.109(8) 0.078(6) 0.040(5) -0.026(5) 0.000(5) 0.019(6)
C30A 0.152(8) 0.099(6) 0.054(17) -0.042(11) 0.00(2) -0.019(6)
N2 0.034(6) 0.039(2) 0.044(3) -0.024(2) -0.010(3) -0.002(3)
C31 0.030(4) 0.035(4) 0.036(4) -0.008(3) -0.012(3) 0.001(3)
C32 0.039(5) 0.052(5) 0.042(4) -0.017(4) 0.001(4) -0.002(4)
C33 0.045(10) 0.089(5) 0.068(4) -0.053(4) -0.001(4) -0.008(4)
C34 0.059(5) 0.082(6) 0.087(7) -0.053(5) -0.006(5) -0.016(5)
C35 0.044(4) 0.080(6) 0.068(5) -0.047(5) 0.008(4) -0.016(4)
N2X 0.034(6) 0.039(2) 0.044(3) -0.024(2) -0.010(3) -0.002(3)
C31X 0.030(4) 0.035(4) 0.036(4) -0.008(3) -0.012(3) 0.001(3)
C32X 0.039(5) 0.052(5) 0.042(4) -0.017(4) 0.001(4) -0.002(4)
C33X 0.045(10) 0.089(5) 0.068(4) -0.053(4) -0.001(4) -0.008(4)
C34X 0.059(5) 0.082(6) 0.087(7) -0.053(5) -0.006(5) -0.016(5)
C35X 0.044(4) 0.080(6) 0.068(5) -0.047(5) 0.008(4) -0.016(4)
C36 0.041(3) 0.064(3) 0.035(3) -0.009(2) -0.021(2) 0.011(3)
C37 0.019(2) 0.026(2) 0.034(2) 0.0023(19) -0.0039(18) 0.0053(18)
C38 0.037(3) 0.057(3) 0.043(3) 0.005(2) -0.016(2) -0.022(2)
C39 0.061(4) 0.072(4) 0.059(4) 0.021(3) -0.033(3) -0.036(3)
C40 0.028(3) 0.063(4) 0.076(4) 0.032(3) -0.015(3) -0.014(3)
C41 0.042(3) 0.044(3) 0.048(3) 0.013(3) 0.010(3) 0.009(3)
C42 0.041(3) 0.028(3) 0.042(3) 0.002(2) 0.006(2) 0.000(2)
C43 0.025(2) 0.027(2) 0.028(2) 0.0010(18) -0.0098(18) -0.0036(18)
C44 0.038(3) 0.037(3) 0.028(2) -0.003(2) -0.010(2) -0.002(2)
C45 0.050(3) 0.058(3) 0.034(3) -0.009(2) -0.018(2) -0.007(3)
C46 0.046(3) 0.068(4) 0.039(3) 0.002(3) -0.025(2) -0.017(3)
C47 0.025(2) 0.041(3) 0.046(3) 0.013(2) -0.014(2) -0.008(2)
C48 0.021(2) 0.025(2) 0.033(2) 0.0069(18) -0.0099(18) -0.0048(17)
C49 0.099(5) 0.072(4) 0.053(4) -0.036(3) 0.017(3) -0.040(4)
C50 0.079(4) 0.114(6) 0.045(4) -0.032(4) -0.019(3) -0.016(4)
C51 0.15(2) 0.073(15) 0.052(5) -0.008(11) -0.030(10) 0.007(10)
C51A 0.15(2) 0.073(15) 0.052(5) -0.008(11) -0.030(10) 0.007(10)
C52 0.0149(19) 0.027(2) 0.026(2) -0.0038(18) -0.0066(16) 0.0036(17)
C53 0.0194(19) 0.025(2) 0.021(2) -0.0037(17) -0.0058(16) 0.0039(17)
C54 0.0181(19) 0.031(2) 0.021(2) -0.0057(18) -0.0040(16) -0.0022(17)
C55 0.0158(18) 0.028(2) 0.018(2) -0.0072(17) -0.0023(16) 0.0005(17)
C56 0.020(2) 0.030(2) 0.040(3) -0.017(2) -0.0026(18) 0.0063(18)
C57 0.021(2) 0.029(2) 0.039(3) -0.010(2) -0.0041(19) -0.0029(18)
C58 0.0156(19) 0.033(2) 0.035(2) -0.015(2) -0.0022(17) 0.0051(17)
C59 0.019(2) 0.063(3) 0.047(3) -0.027(3) -0.006(2) 0.000(2)
C60 0.028(2) 0.054(3) 0.033(3) -0.016(2) 0.003(2) 0.003(2)
C61 0.037(2) 0.032(3) 0.038(3) -0.015(2) -0.006(2) 0.001(2)
C62 0.039(3) 0.053(4) 0.090(4) -0.015(3) -0.016(3) -0.014(3)
C63 0.061(4) 0.056(4) 0.130(6) -0.010(4) -0.026(4) -0.025(3)
C64 0.083(5) 0.049(4) 0.104(6) 0.006(4) -0.013(4) -0.022(4)
C65 0.059(4) 0.050(4) 0.071(4) -0.003(3) -0.010(3) -0.005(3)
C66 0.033(3) 0.049(3) 0.056(3) -0.005(3) -0.001(2) -0.006(2)
C67 0.019(2) 0.048(3) 0.041(3) -0.014(2) -0.0087(19) 0.006(2)
C68 0.020(2) 0.048(3) 0.048(3) -0.020(2) -0.004(2) 0.001(2)
C69 0.024(2) 0.072(4) 0.058(3) -0.023(3) -0.014(2) 0.005(2)
C70 0.032(3) 0.101(5) 0.095(5) -0.057(4) -0.028(3) 0.034(3)
C71 0.052(4) 0.102(5) 0.104(5) -0.069(4) -0.039(4) 0.043(4)
C72 0.034(3) 0.077(4) 0.079(4) -0.050(3) -0.028(3) 0.023(3)
C73 0.021(2) 0.045(3) 0.046(3) -0.025(2) -0.014(2) 0.010(2)
C74 0.035(3) 0.034(3) 0.062(3) -0.017(2) -0.029(2) 0.010(2)
C75 0.057(3) 0.042(3) 0.083(4) -0.027(3) -0.053(3) 0.019(3)
C76 0.064(4) 0.061(4) 0.090(5) -0.050(4) -0.054(4) 0.026(3)
C77 0.051(3) 0.062(4) 0.046(3) -0.033(3) -0.024(3) 0.020(3)
C78 0.025(2) 0.052(3) 0.046(3) -0.023(2) -0.015(2) 0.013(2)
C80 0.047(3) 0.079(4) 0.069(4) -0.017(3) -0.007(3) 0.003(3)
C79 0.093(5) 0.042(4) 0.138(6) -0.029(4) -0.079(5) 0.002(3)
C81 0.053(6) 0.047(6) 0.114(10) -0.026(6) -0.048(7) 0.009(5)
C79A 0.093(5) 0.042(4) 0.138(6) -0.029(4) -0.079(5) 0.002(3)
C81A 0.15(2) 0.049(11) 0.109(17) 0.021(11) -0.069(16) -0.047(12)
C82 0.0163(19) 0.031(2) 0.036(2) -0.0092(19) -0.0104(18) -0.0011(17)
C83 0.0165(19) 0.027(2) 0.037(2) -0.0089(19) -0.0116(18) 0.0000(17)
C84 0.017(2) 0.033(2) 0.038(3) -0.008(2) -0.0090(19) 0.0018(18)
C85 0.025(2) 0.037(3) 0.035(2) -0.002(2) -0.0097(19) -0.003(2)
C86 0.022(2) 0.030(2) 0.044(3) -0.007(2) -0.014(2) -0.0007(18)
C87 0.0150(19) 0.032(2) 0.048(3) -0.010(2) -0.0122(19) 0.0006(18)
C88 0.030(2) 0.041(3) 0.047(3) -0.003(2) -0.018(2) 0.004(2)
C89 0.032(3) 0.066(4) 0.049(3) 0.001(3) -0.027(2) -0.003(2)
C90 0.040(3) 0.040(3) 0.056(3) 0.002(2) -0.022(2) -0.001(2)
C91 0.036(3) 0.044(3) 0.044(3) -0.006(2) 0.010(2) 0.012(2)
C92 0.038(3) 0.040(3) 0.047(3) -0.013(2) -0.014(2) 0.007(2)
C93 0.063(4) 0.055(3) 0.045(3) -0.012(3) -0.020(3) 0.021(3)
C94 0.046(3) 0.102(5) 0.050(3) -0.038(4) -0.024(3) 0.042(4)
C95 0.027(3) 0.107(5) 0.059(4) -0.055(4) -0.010(3) 0.013(3)
C96 0.026(2) 0.058(3) 0.060(3) -0.037(3) -0.011(2) 0.008(2)
C97 0.065(3) 0.026(3) 0.036(3) -0.006(2) -0.004(2) 0.005(2)
C98 0.091(4) 0.025(3) 0.054(3) -0.012(2) -0.026(3) 0.003(3)
C99 0.114(5) 0.030(3) 0.069(4) -0.016(3) -0.038(4) 0.002(3)
C100 0.133(6) 0.024(3) 0.043(3) -0.011(2) -0.018(4) 0.002(3)
C101 0.089(5) 0.029(3) 0.053(4) -0.009(3) -0.004(3) 0.009(3)
C102 0.076(4) 0.031(3) 0.051(3) -0.012(2) -0.002(3) 0.010(3)
C103 0.044(3) 0.029(3) 0.036(3) -0.007(2) -0.004(2) 0.004(2)
C104 0.054(3) 0.029(3) 0.043(3) -0.006(2) -0.006(2) -0.002(2)
C105 0.052(3) 0.032(3) 0.048(3) 0.002(2) -0.007(3) -0.004(2)
C106 0.052(3) 0.044(3) 0.034(3) 0.002(2) -0.004(2) -0.008(2)
C107 0.044(3) 0.039(3) 0.036(3) -0.008(2) -0.009(2) -0.002(2)
C108 0.032(2) 0.030(2) 0.033(3) -0.005(2) -0.004(2) 0.004(2)
C109 0.074(4) 0.047(3) 0.049(3) -0.001(3) -0.006(3) -0.011(3)
C110 0.111(8) 0.036(4) 0.072(8) -0.011(6) -0.005(8) 0.001(5)
C111 0.080(8) 0.069(8) 0.089(9) -0.030(7) 0.013(7) -0.040(6)
C10X 0.074(4) 0.047(3) 0.049(3) -0.001(3) -0.006(3) -0.011(3)
C11X 0.111(8) 0.036(4) 0.072(8) -0.011(6) -0.005(8) 0.001(5)
C11Y 0.119(16) 0.040(9) 0.060(10) -0.009(8) -0.005(11) -0.034(9)
C112 0.028(2) 0.037(3) 0.042(3) -0.023(2) -0.009(2) 0.006(2)
C113 0.032(3) 0.053(3) 0.065(3) -0.035(3) -0.007(2) 0.005(2)
C114 0.033(3) 0.098(5) 0.095(5) -0.065(4) -0.028(3) 0.029(3)
C116 0.060(4) 0.066(4) 0.050(3) -0.023(3) -0.017(3) 0.033(3)
C117 0.036(3) 0.035(3) 0.049(3) -0.024(2) -0.015(2) 0.019(2)
C115 0.054(4) 0.104(5) 0.074(5) -0.043(4) -0.034(3) 0.050(4)

loop_
_atom_type_symbol
_atom_type_description
_atom_type_scat_dispersion_real
_atom_type_scat_dispersion_imag
_atom_type_scat_source
C C 0.0033 0.0016 'International Tables Vol C Tables 4.2.6.8 and 6.1.1.4'
H H 0.0000 0.0000 'International Tables Vol C Tables 4.2.6.8 and 6.1.1.4'
Li Li -0.0003 0.0001 'International Tables Vol C Tables 4.2.6.8 and 6.1.1.4'
N N 0.0061 0.0033 'International Tables Vol C Tables 4.2.6.8 and 6.1.1.4'
O O 0.0106 0.0060 'International Tables Vol C Tables 4.2.6.8 and 6.1.1.4'
P P 0.1023 0.0942 'International Tables Vol C Tables 4.2.6.8 and 6.1.1.4'
Pd Pd -0.9988 1.0072 'International Tables Vol C Tables 4.2.6.8 and 6.1.1.4'
S S 0.1246 0.1234 'International Tables Vol C Tables 4.2.6.8 and 6.1.1.4'

loop_
_geom_angle_atom_site_label_1
_geom_angle_atom_site_label_2
_geom_angle_atom_site_label_3
_geom_angle
C1 Pd1 N1 89.4(2)
C1A Pd1 N1 89.8(3)
C1 Pd1 O1 172.7(3)
N1 Pd1 O1 93.89(18)
C1 Pd1 P1 90.5(2)
C1A Pd1 P1 90.7(3)
N1 Pd1 P1 179.09(11)
O1 Pd1 P1 86.28(15)
C1A Pd1 O2A 173.0(4)
N1 Pd1 O2A 89.7(2)
P1 Pd1 O2A 89.8(2)
C36 Pd2 N2X 95.4(6)
C36 Pd2 N2 87.4(4)
C36 Pd2 O9 169.32(17)
N2X Pd2 O9 83.6(6)
N2 Pd2 O9 92.1(3)
C36 Pd2 P2 89.15(14)
N2X Pd2 P2 170.5(4)
N2 Pd2 P2 167.6(3)
O9 Pd2 P2 93.42(8)
C36 Pd2 Li2 131.8(2)
N2X Pd2 Li2 93.2(5)
N2 Pd2 Li2 101.2(3)
O9 Pd2 Li2 38.00(14)
P2 Pd2 Li2 89.96(13)
C61 Pd3 N3 90.19(17)
C61 Pd3 O17 174.83(15)
N3 Pd3 O17 92.85(14)
C61 Pd3 P3 92.03(13)
N3 Pd3 P3 175.58(11)
O17 Pd3 P3 85.23(9)
C91 Pd4 N4 90.73(17)
C91 Pd4 O20 174.61(16)
N4 Pd4 O20 92.75(12)
C91 Pd4 P4 91.75(14)
N4 Pd4 P4 176.33(10)
O20 Pd4 P4 84.59(8)
O3A S1 O2A 121.1(9)
O3 S1 O1 111.7(5)
O3A S1 O1A 112.9(7)
O2A S1 O1A 111.6(6)
O3 S1 O2 109.5(5)
O1 S1 O2 109.2(3)
O3A S1 C13 105.6(9)
O2A S1 C13 103.7(4)
O3 S1 C13 110.3(6)
O1 S1 C13 112.1(3)
O1A S1 C13 98.8(4)
O2 S1 C13 103.6(2)
O5 S2 O4 113.41(19)
O5 S2 O6 112.78(18)
O4 S2 O6 113.76(18)
O5 S2 C22 105.32(19)
O4 S2 C22 106.28(18)
O6 S2 C22 104.23(19)
O8 S3 O7 115.50(19)
O8 S3 O9 111.16(19)
O7 S3 O9 110.27(19)
O8 S3 C48 106.8(2)
O7 S3 C48 107.38(19)
O9 S3 C48 105.12(17)
O10 S4 O12 113.35(17)
O10 S4 O11 112.99(17)
O12 S4 O11 113.61(18)
O10 S4 C52 106.95(17)
O12 S4 C52 103.72(17)
O11 S4 C52 105.16(17)
O14 S5 O15 113.83(18)
O14 S5 O13 113.16(18)
O15 S5 O13 112.91(18)
O14 S5 C83 104.43(18)
O15 S5 C83 106.60(17)
O13 S5 C83 104.86(17)
O16 S6 O18 114.5(2)
O16 S6 O17 112.0(2)
O18 S6 O17 110.72(19)
O16 S6 C78 107.0(2)
O18 S6 C78 105.15(19)
O17 S6 C78 106.9(2)
O21 S7 O19 114.26(18)
O21 S7 O20 111.61(18)
O19 S7 O20 110.96(17)
O21 S7 C112 106.8(2)
O19 S7 C112 105.33(18)
O20 S7 C112 107.38(19)
O23 S8 O22 113.46(19)
O23 S8 O24 113.88(19)
O22 S8 O24 112.9(2)
O23 S8 C108 106.70(19)
O22 S8 C108 103.9(2)
O24 S8 C108 104.9(2)
C7 P1 C18 101.1(2)
C7 P1 C23 103.0(2)
C18 P1 C23 108.1(2)
C7 P1 Pd1 111.20(14)
C18 P1 Pd1 114.88(15)
C23 P1 Pd1 116.72(14)
C37 P2 C43 103.18(18)
C37 P2 C53 103.00(18)
C43 P2 C53 101.70(18)
C37 P2 Pd2 110.37(15)
C43 P2 Pd2 115.27(14)
C53 P2 Pd2 121.23(13)
C73 P3 C82 106.5(2)
C73 P3 C67 101.4(2)
C82 P3 C67 104.48(19)
C73 P3 Pd3 115.44(16)
C82 P3 Pd3 119.51(14)
C67 P3 Pd3 107.45(15)
C97 P4 C103 102.3(2)
C97 P4 C117 103.0(2)
C103 P4 C117 106.2(2)
C97 P4 Pd4 106.37(17)
C103 P4 Pd4 121.28(15)
C117 P4 Pd4 115.36(15)
O2 Li1 O12 104.9(4)
O2 Li1 O24 111.0(4)
O12 Li1 O24 110.7(4)
O2 Li1 O4 109.8(4)
O12 Li1 O4 109.5(4)
O24 Li1 O4 110.7(3)
O12 Li1 O2A 105.0(4)
O24 Li1 O2A 130.1(5)
O4 Li1 O2A 87.7(4)
O13 Li2 O6 117.0(3)
O13 Li2 O10 115.1(4)
O6 Li2 O10 106.0(3)
O13 Li2 O9 109.2(3)
O6 Li2 O9 108.5(4)
O10 Li2 O9 99.5(3)
O13 Li2 Pd2 148.6(3)
O6 Li2 Pd2 90.4(2)
O10 Li2 Pd2 66.82(19)
O9 Li2 Pd2 43.25(15)
O11 Li3 O14 119.5(4)
O11 Li3 O23 109.3(3)
O14 Li3 O23 105.8(3)
O11 Li3 O19 104.9(3)
O14 Li3 O19 106.8(3)
O23 Li3 O19 110.3(4)
O5 Li4 O22 108.1(3)
O5 Li4 O18 103.4(4)
O22 Li4 O18 116.3(4)
O5 Li4 O15 120.7(4)
O22 Li4 O15 105.4(4)
O18 Li4 O15 103.5(3)
C62 N3 C66 117.3(4)
C62 N3 Pd3 125.1(4)
C66 N3 Pd3 117.5(3)
C96 N4 C92 117.2(4)
C96 N4 Pd4 122.7(3)
C92 N4 Pd4 120.0(3)
S1 O1 Pd1 115.8(3)
S1 O2 Li1 133.9(4)
S1 O2A Li1 121.5(6)
S1 O2A Pd1 108.6(5)
Li1 O2A Pd1 112.3(4)
S2 O4 Li1 138.2(3)
S2 O5 Li4 146.9(3)
S2 O6 Li2 139.0(3)
S3 O9 Li2 126.1(3)
S3 O9 Pd2 112.41(15)
Li2 O9 Pd2 98.7(2)
S4 O10 Li2 146.7(3)
S4 O11 Li3 138.4(3)
S4 O12 Li1 141.1(3)
S5 O13 Li2 140.3(3)
S5 O14 Li3 144.9(3)
S5 O15 Li4 135.6(3)
S6 O17 Pd3 113.80(16)
S6 O18 Li4 140.9(3)
S7 O19 Li3 135.2(3)
S7 O20 Pd4 114.89(16)
S8 O22 Li4 142.5(3)
S8 O23 Li3 140.2(3)
S8 O24 Li1 147.3(3)
Pd1 C1 H1A 109.5
Pd1 C1 H1B 109.5
H1A C1 H1B 109.5
Pd1 C1 H1C 109.5
H1A C1 H1C 109.5
H1B C1 H1C 109.5
Pd1 C1A H1AA 109.5
Pd1 C1A H1AB 109.5
H1AA C1A H1AB 109.5
Pd1 C1A H1AC 109.5
H1AA C1A H1AC 109.5
H1AB C1A H1AC 109.5
C2 N1 C6 117.6(4)
C2 N1 Pd1 124.4(3)
C6 N1 Pd1 118.0(3)
N1 C2 C3 122.5(5)
N1 C2 H2 118.7
C3 C2 H2 118.7
C4 C3 C2 119.1(5)
C4 C3 H3 120.4
C2 C3 H3 120.4
C3 C4 C5 119.5(4)
C3 C4 H4 120.3
C5 C4 H4 120.3
C4 C5 C6 117.9(5)
C4 C5 H5 121.1
C6 C5 H5 121.1
N1 C6 C5 123.4(5)
N1 C6 H6 118.3
C5 C6 H6 118.3
C8 C7 C12 117.8(4)
C8 C7 P1 119.1(3)
C12 C7 P1 123.0(3)
C9 C8 C7 121.0(5)
C9 C8 H8 119.5
C7 C8 H8 119.5
C10 C9 C8 119.8(5)
C10 C9 H9 120.1
C8 C9 H9 120.1
C11 C10 C9 120.0(5)
C11 C10 H10 120.0
C9 C10 H10 120.0
C12 C11 C10 120.3(5)
C12 C11 H11 119.9
C10 C11 H11 119.9
C11 C12 C7 121.1(5)
C11 C12 H12 119.5
C7 C12 H12 119.5
C18 C13 C14 120.5(4)
C18 C13 S1 124.3(4)
C14 C13 S1 115.0(4)
C15 C14 C13 120.2(5)
C15 C14 H14 119.9
C13 C14 H14 119.9
C16 C15 C14 121.4(5)
C16 C15 H15 119.3
C14 C15 H15 119.3
C15 C16 C17 117.4(4)
C15 C16 C19A 122.9(5)
C17 C16 C19A 119.6(5)
C15 C16 C19 122.9(5)
C17 C16 C19 119.6(5)
C16 C17 C18 122.2(5)
C16 C17 H17 118.9
C18 C17 H17 118.9
C13 C18 C17 118.0(4)
C13 C18 P1 123.7(3)
C17 C18 P1 118.1(4)
C20 C19 C16 109.8(7)
C20 C19 C21 115.1(9)
C16 C19 C21 107.2(7)
C20 C19 H19 108.2
C16 C19 H19 108.2
C21 C19 H19 108.2
C19 C20 H20A 109.5
C19 C20 H20B 109.5
H20A C20 H20B 109.5
C19 C20 H20C 109.5
H20A C20 H20C 109.5
H20B C20 H20C 109.5
C19 C21 H21A 109.5
C19 C21 H21B 109.5
H21A C21 H21B 109.5
C19 C21 H21C 109.5
H21A C21 H21C 109.5
H21B C21 H21C 109.5
C21A C19A C16 121.6(9)
C21A C19A C20A 105.9(10)
C16 C19A C20A 112.6(7)
C21A C19A H19A 105.2
C16 C19A H19A 105.2
C20A C19A H19A 105.2
C19A C20A H20D 109.5
C19A C20A H20E 109.5
H20D C20A H20E 109.5
C19A C20A H20F 109.5
H20D C20A H20F 109.5
H20E C20A H20F 109.5
C19A C21A H21D 109.5
C19A C21A H21E 109.5
H21D C21A H21E 109.5
C19A C21A H21F 109.5
H21D C21A H21F 109.5
H21E C21A H21F 109.5
C23 C22 C27 120.1(4)
C23 C22 S2 126.7(3)
C27 C22 S2 113.2(3)
C22 C23 C24 117.2(4)
C22 C23 P1 124.9(3)
C24 C23 P1 117.5(3)
C25 C24 C23 122.9(4)
C25 C24 H24 118.5
C23 C24 H24 118.5
C26 C25 C24 118.1(4)
C26 C25 C28A 120.8(5)
C24 C25 C28A 121.1(4)
C26 C25 C28 120.8(5)
C24 C25 C28 121.1(4)
C27 C26 C25 120.6(4)
C27 C26 H26 119.7
C25 C26 H26 119.7
C26 C27 C22 120.9(4)
C26 C27 H27 119.5
C22 C27 H27 119.5
C29 C28 C25 118.3(7)
C29 C28 C30 117(5)
C25 C28 C30 108(2)
C29 C28 H28 104.1
C25 C28 H28 104.1
C30 C28 H28 104.1
C28 C29 H29A 109.5
C28 C29 H29B 109.5
H29A C29 H29B 109.5
C28 C29 H29C 109.5
H29A C29 H29C 109.5
H29B C29 H29C 109.5
C28 C30 H30A 109.5
C28 C30 H30B 109.5
H30A C30 H30B 109.5
C28 C30 H30C 109.5
H30A C30 H30C 109.5
H30B C30 H30C 109.5
C29A C28A C30A 116(5)
C29A C28A C25 115.2(7)
C30A C28A C25 117(2)
C29A C28A H28A 101.5
C30A C28A H28A 101.5
C25 C28A H28A 101.5
C28A C29A H29D 109.5
C28A C29A H29E 109.5
H29D C29A H29E 109.5
C28A C29A H29F 109.5
H29D C29A H29F 109.5
H29E C29A H29F 109.5
C28A C30A H30D 109.5
C28A C30A H30E 109.5
H30D C30A H30E 109.5
C28A C30A H30F 109.5
H30D C30A H30F 109.5
H30E C30A H30F 109.5
C31 N2 C35 117.2(9)
C31 N2 Pd2 122.5(7)
C35 N2 Pd2 119.8(7)
N2 C31 C32 123.4(8)
N2 C31 H31 118.3
C32 C31 H31 118.3
C33 C32 C31 119.4(8)
C33 C32 H32 120.3
C31 C32 H32 120.3
C32 C33 C34 118.1(9)
C32 C33 H33 120.9
C34 C33 H33 120.9
C35 C34 C33 117.7(9)
C35 C34 H34 121.2
C33 C34 H34 121.1
N2 C35 C34 123.9(9)
N2 C35 H35 118.1
C34 C35 H35 118.1
C31X N2X C35X 117.4(13)
C31X N2X Pd2 125.4(11)
C35X N2X Pd2 116.7(10)
N2X C31X C32X 123.1(12)
N2X C31X H31X 118.5
C32X C31X H31X 118.5
C33X C32X C31X 119.5(12)
C33X C32X H32X 120.3
C31X C32X H32X 120.3
C32X C33X C34X 118.3(14)
C32X C33X H33X 120.8
C34X C33X H33X 120.8
C35X C34X C33X 118.2(13)
C35X C34X H34X 120.9
C33X C34X H34X 120.9
N2X C35X C34X 123.6(13)
N2X C35X H35X 118.2
C34X C35X H35X 118.2
Pd2 C36 H36A 109.5
Pd2 C36 H36B 109.5
H36A C36 H36B 109.5
Pd2 C36 H36C 109.5
H36A C36 H36C 109.5
H36B C36 H36C 109.5
C42 C37 C38 119.0(4)
C42 C37 P2 122.4(4)
C38 C37 P2 118.5(3)
C39 C38 C37 121.1(5)
C39 C38 H38 119.5
C37 C38 H38 119.5
C38 C39 C40 118.5(6)
C38 C39 H39 120.7
C40 C39 H39 120.7
C41 C40 C39 121.1(5)
C41 C40 H40 119.5
C39 C40 H40 119.5
C40 C41 C42 119.3(5)
C40 C41 H41 120.4
C42 C41 H41 120.4
C37 C42 C41 120.9(5)
C37 C42 H42 119.6
C41 C42 H42 119.6
C44 C43 C48 118.2(4)
C44 C43 P2 119.3(3)
C48 C43 P2 122.5(3)
C45 C44 C43 123.5(4)
C45 C44 H44 118.3
C43 C44 H44 118.3
C46 C45 C44 116.5(5)
C46 C45 C50 120.9(5)
C44 C45 C50 122.5(5)
C47 C46 C45 121.9(4)
C47 C46 H46 119.0
C45 C46 H46 119.0
C46 C47 C48 121.1(4)
C46 C47 H47 119.5
C48 C47 H47 119.5
C47 C48 C43 118.8(4)
C47 C48 S3 117.7(3)
C43 C48 S3 123.5(3)
C50 C49 H49A 109.5
C50 C49 H49B 109.5
H49A C49 H49B 109.5
C50 C49 H49C 109.5
H49A C49 H49C 109.5
H49B C49 H49C 109.5
C51 C50 C49 105.4(9)
C51 C50 C45 116.4(11)
C49 C50 C45 115.1(5)
C49 C50 C51A 127.9(15)
C45 C50 C51A 100.8(15)
C51 C50 H50 106.4
C49 C50 H50 106.4
C45 C50 H50 106.4
C50 C51 H51A 109.5
C50 C51 H51B 109.5
H51A C51 H51B 109.5
C50 C51 H51C 109.5
H51A C51 H51C 109.5
H51B C51 H51C 109.5
C50 C51A H51D 109.5
C50 C51A H51E 109.5
H51D C51A H51E 109.5
C50 C51A H51F 109.5
H51D C51A H51F 109.5
H51E C51A H51F 109.5
C57 C52 C53 119.9(3)
C57 C52 S4 114.2(3)
C53 C52 S4 125.9(3)
C54 C53 C52 117.8(4)
C54 C53 P2 118.2(3)
C52 C53 P2 123.9(3)
C53 C54 C55 122.3(4)
C53 C54 H54 118.9
C55 C54 H54 118.9
C56 C55 C54 118.6(3)
C56 C55 C58 121.9(3)
C54 C55 C58 119.5(3)
C55 C56 C57 120.2(4)
C55 C56 H56 119.9
C57 C56 H56 119.9
C52 C57 C56 121.1(4)
C52 C57 H57 119.4
C56 C57 H57 119.4
C59 C58 C60 110.7(4)
C59 C58 C55 111.0(3)
C60 C58 C55 111.5(3)
C59 C58 H58 107.8
C60 C58 H58 107.8
C55 C58 H58 107.8
C58 C59 H59A 109.5
C58 C59 H59B 109.5
H59A C59 H59B 109.5
C58 C59 H59C 109.5
H59A C59 H59C 109.5
H59B C59 H59C 109.5
C58 C60 H60A 109.5
C58 C60 H60B 109.5
H60A C60 H60B 109.5
C58 C60 H60C 109.5
H60A C60 H60C 109.5
H60B C60 H60C 109.5
Pd3 C61 H61A 109.5
Pd3 C61 H61B 109.5
H61A C61 H61B 109.5
Pd3 C61 H61C 109.5
H61A C61 H61C 109.5
H61B C61 H61C 109.5
N3 C62 C63 123.1(6)
N3 C62 H62 118.5
C63 C62 H62 118.5
C62 C63 C64 119.2(6)
C62 C63 H63 120.4
C64 C63 H63 120.4
C65 C64 C63 118.1(6)
C65 C64 H64 121.0
C63 C64 H64 121.0
C64 C65 C66 119.3(6)
C64 C65 H65 120.4
C66 C65 H65 120.4
N3 C66 C65 123.0(5)
N3 C66 H66 118.5
C65 C66 H66 118.5
C72 C67 C68 119.0(4)
C72 C67 P3 123.4(3)
C68 C67 P3 117.6(3)
C69 C68 C67 120.2(4)
C69 C68 H68 119.9
C67 C68 H68 119.9
C70 C69 C68 120.9(5)
C70 C69 H69 119.5
C68 C69 H69 119.5
C69 C70 C71 120.2(5)
C69 C70 H70 119.9
C71 C70 H70 119.9
C70 C71 C72 119.8(5)
C70 C71 H71 120.1
C72 C71 H71 120.1
C67 C72 C71 119.9(5)
C67 C72 H72 120.1
C71 C72 H72 120.1
C74 C73 C78 118.3(4)
C74 C73 P3 117.6(4)
C78 C73 P3 123.7(4)
C75 C74 C73 123.2(5)
C75 C74 H74 118.4
C73 C74 H74 118.4
C76 C75 C74 116.5(5)
C76 C75 C79A 122.6(5)
C74 C75 C79A 120.9(6)
C76 C75 C79 122.6(5)
C74 C75 C79 120.9(6)
C77 C76 C75 122.1(5)
C77 C76 H76 119.0
C75 C76 H76 119.0
C76 C77 C78 120.8(5)
C76 C77 H77 119.6
C78 C77 H77 119.6
C77 C78 C73 119.0(5)
C77 C78 S6 116.7(4)
C73 C78 S6 124.2(4)
C79 C80 H80A 109.5
C79 C80 H80B 109.5
H80A C80 H80B 109.5
C79 C80 H80C 109.5
H80A C80 H80C 109.5
H80B C80 H80C 109.5
C81 C79 C80 116.8(6)
C81 C79 C75 116.2(7)
C80 C79 C75 113.0(5)
C81 C79 H79 102.7
C80 C79 H79 102.7
C75 C79 H79 102.7
C79 C81 H81A 109.5
C79 C81 H81B 109.5
H81A C81 H81B 109.5
C79 C81 H81C 109.5
H81A C81 H81C 109.5
H81B C81 H81C 109.5
C81A C79A C80 135.6(10)
C81A C79A C75 110.8(8)
C80 C79A C75 113.0(5)
C81A C79A H79A 92.6
C80 C79A H79A 92.6
C75 C79A H79A 92.6
C79A C81A H81D 109.5
C79A C81A H81E 109.5
H81D C81A H81E 109.5
C79A C81A H81F 109.5
H81D C81A H81F 109.5
H81E C81A H81F 109.5
C87 C82 C83 116.4(4)
C87 C82 P3 118.5(3)
C83 C82 P3 124.7(3)
C84 C83 C82 120.0(4)
C84 C83 S5 115.0(3)
C82 C83 S5 124.9(3)
C85 C84 C83 121.7(4)
C85 C84 H84 119.1
C83 C84 H84 119.1
C84 C85 C86 120.4(4)
C84 C85 H85 119.8
C86 C85 H85 119.8
C87 C86 C85 117.4(4)
C87 C86 C88 119.5(4)
C85 C86 C88 123.1(4)
C86 C87 C82 124.1(4)
C86 C87 H87 118.0
C82 C87 H87 118.0
C90 C88 C86 114.8(4)
C90 C88 C89 110.9(4)
C86 C88 C89 109.9(4)
C90 C88 H88 107.0
C86 C88 H88 107.0
C89 C88 H88 107.0
C88 C89 H89A 109.5
C88 C89 H89B 109.5
H89A C89 H89B 109.5
C88 C89 H89C 109.5
H89A C89 H89C 109.5
H89B C89 H89C 109.5
C88 C90 H90A 109.5
C88 C90 H90B 109.5
H90A C90 H90B 109.5
C88 C90 H90C 109.5
H90A C90 H90C 109.5
H90B C90 H90C 109.5
Pd4 C91 H91A 109.5
Pd4 C91 H91B 109.5
H91A C91 H91B 109.5
Pd4 C91 H91C 109.5
H91A C91 H91C 109.5
H91B C91 H91C 109.5
N4 C92 C93 122.3(5)
N4 C92 H92 118.8
C93 C92 H92 118.8
C92 C93 C94 119.0(6)
C92 C93 H93 120.5
C94 C93 H93 120.5
C95 C94 C93 119.2(5)
C95 C94 H94 120.4
C93 C94 H94 120.4
C96 C95 C94 118.4(5)
C96 C95 H95 120.8
C94 C95 H95 120.8
N4 C96 C95 123.9(5)
N4 C96 H96 118.1
C95 C96 H96 118.1
C102 C97 C98 119.2(5)
C102 C97 P4 123.6(4)
C98 C97 P4 117.2(4)
C99 C98 C97 120.1(5)
C99 C98 H98 120.0
C97 C98 H98 120.0
C98 C99 C100 120.0(6)
C98 C99 H99 120.0
C100 C99 H99 120.0
C101 C100 C99 120.2(5)
C101 C100 H100 119.9
C99 C100 H100 119.9
C100 C101 C102 120.2(6)
C100 C101 H101 119.9
C102 C101 H101 119.9
C97 C102 C101 120.4(6)
C97 C102 H102 119.8
C101 C102 H102 119.8
C104 C103 C108 116.9(4)
C104 C103 P4 118.1(4)
C108 C103 P4 124.8(3)
C105 C104 C103 123.2(5)
C105 C104 H104 118.4
C103 C104 H104 118.4
C106 C105 C104 117.7(4)
C106 C105 C10X 122.1(5)
C104 C105 C10X 120.2(5)
C106 C105 C109 122.1(5)
C104 C105 C109 120.2(5)
C107 C106 C105 121.4(5)
C107 C106 H106 119.3
C105 C106 H106 119.3
C106 C107 C108 120.4(5)
C106 C107 H107 119.8
C108 C107 H107 119.8
C107 C108 C103 120.4(4)
C107 C108 S8 113.6(3)
C103 C108 S8 126.0(3)
C111 C109 C105 113.4(6)
C111 C109 C110 109.7(8)
C105 C109 C110 112.3(7)
C111 C109 H109 107.0
C105 C109 H109 107.0
C110 C109 H109 107.0
C109 C110 H11A 109.5
C109 C110 H11B 109.5
H11A C110 H11B 109.5
C109 C110 H11C 109.5
H11A C110 H11C 109.5
H11B C110 H11C 109.5
C109 C111 H11D 109.5
C109 C111 H11E 109.5
H11D C111 H11E 109.5
C109 C111 H11F 109.5
H11D C111 H11F 109.5
H11E C111 H11F 109.5
C11X C10X C11Y 132.0(12)
C11X C10X C105 110.9(9)
C11Y C10X C105 107.9(7)
C11X C10X H10X 100.0
C11Y C10X H10X 100.0
C105 C10X H10X 100.0
C10X C11X H11G 109.5
C10X C11X H11H 109.5
H11G C11X H11H 109.5
C10X C11X H11I 109.5
H11G C11X H11I 109.5
H11H C11X H11I 109.5
C10X C11Y H11J 109.5
C10X C11Y H11K 109.5
H11J C11Y H11K 109.5
C10X C11Y H11L 109.5
H11J C11Y H11L 109.5
H11K C11Y H11L 109.5
C117 C112 C113 120.0(4)
C117 C112 S7 124.7(3)
C113 C112 S7 115.0(4)
C114 C113 C112 120.3(5)
C114 C113 H113 119.9
C112 C113 H113 119.9
C115 C114 C113 121.3(5)
C115 C114 H114 119.3
C113 C114 H114 119.3
C117 C116 C115 122.5(6)
C117 C116 H116 118.8
C115 C116 H116 118.8
C116 C117 C112 118.7(5)
C116 C117 P4 117.5(4)
C112 C117 P4 123.7(3)
C114 C115 C116 117.1(5)
C114 C115 C118 112.3(7)
C116 C115 C118 129.8(7)
C114 C115 C18X 134.1(6)
C116 C115 C18X 107.7(7)
C119 C118 C115 114.3(11)
C119 C118 C120 96.3(11)
C115 C118 C120 119.2(10)
C119 C118 H118 108.7
C115 C118 H118 108.7
C120 C118 H118 108.7
C118 C119 H11M 109.5
C118 C119 H11N 109.5
H11M C119 H11N 109.5
C118 C119 H11O 109.5
H11M C119 H11O 109.5
H11N C119 H11O 109.5
C118 C120 H12A 109.5
C118 C120 H12B 109.5
H12A C120 H12B 109.5
C118 C120 H12C 109.5
H12A C120 H12C 109.5
H12B C120 H12C 109.5
C20X C18X C19X 105.4(12)
C20X C18X C115 109.3(10)
C19X C18X C115 100.3(10)
C20X C18X H18X 113.6
C19X C18X H18X 113.6
C115 C18X H18X 113.6
C18X C19X H19D 109.5
C18X C19X H19E 109.5
H19D C19X H19E 109.5
C18X C19X H19F 109.5
H19D C19X H19F 109.5
H19E C19X H19F 109.5
C18X C20X H20G 109.5
C18X C20X H20H 109.5
H20G C20X H20H 109.5
C18X C20X H20I 109.5
H20G C20X H20I 109.5
H20H C20X H20I 109.5

loop_
_geom_bond_atom_site_label_1
_geom_bond_atom_site_label_2
_geom_bond_distance
Pd1 C1 1.992(7)
Pd1 C1A 1.999(11)
Pd1 N1 2.109(3)
Pd1 O1 2.177(6)
Pd1 P1 2.2260(11)
Pd1 O2A 2.345(10)
Pd2 C36 2.010(4)
Pd2 N2X 2.068(15)
Pd2 N2 2.142(10)
Pd2 O9 2.217(3)
Pd2 P2 2.2226(11)
Pd2 Li2 3.198(6)
Pd3 C61 2.019(4)
Pd3 N3 2.112(4)
Pd3 O17 2.193(3)
Pd3 P3 2.2095(12)
Pd4 C91 2.022(4)
Pd4 N4 2.087(3)
Pd4 O20 2.186(3)
Pd4 P4 2.2075(12)
S1 O3A 1.353(16)
S1 O2A 1.417(8)
S1 O3 1.450(12)
S1 O1 1.456(6)
S1 O1A 1.511(9)
S1 O2 1.527(6)
S1 C13 1.785(4)
S2 O5 1.437(3)
S2 O4 1.444(3)
S2 O6 1.445(3)
S2 C22 1.777(4)
S3 O8 1.433(3)
S3 O7 1.444(3)
S3 O9 1.484(3)
S3 C48 1.765(5)
S4 O10 1.438(3)
S4 O12 1.443(3)
S4 O11 1.446(3)
S4 C52 1.780(4)
S5 O14 1.440(3)
S5 O15 1.444(3)
S5 O13 1.446(3)
S5 C83 1.784(4)
S6 O16 1.425(3)
S6 O18 1.452(3)
S6 O17 1.476(3)
S6 C78 1.784(5)
S7 O21 1.436(3)
S7 O19 1.451(3)
S7 O20 1.472(3)
S7 C112 1.788(5)
S8 O23 1.436(3)
S8 O22 1.447(3)
S8 O24 1.449(3)
S8 C108 1.778(5)
P1 C7 1.828(4)
P1 C18 1.836(5)
P1 C23 1.843(4)
P2 C37 1.829(4)
P2 C43 1.831(4)
P2 C53 1.852(4)
P3 C73 1.817(4)
P3 C82 1.829(4)
P3 C67 1.834(4)
P4 C97 1.828(5)
P4 C103 1.843(5)
P4 C117 1.849(5)
Li1 O2 1.886(9)
Li1 O12 1.894(7)
Li1 O24 1.909(8)
Li1 O4 1.943(8)
Li1 O2A 2.163(11)
Li2 O13 1.910(7)
Li2 O6 1.913(7)
Li2 O10 1.934(7)
Li2 O9 1.992(7)
Li3 O11 1.906(7)
Li3 O14 1.927(7)
Li3 O23 1.950(7)
Li3 O19 1.951(7)
Li4 O5 1.907(8)
Li4 O22 1.913(8)
Li4 O18 1.922(7)
Li4 O15 1.946(8)
N3 C62 1.323(6)
N3 C66 1.326(6)
N4 C96 1.337(5)
N4 C92 1.338(6)
C1 H1A 0.9800
C1 H1B 0.9800
C1 H1C 0.9800
C1A H1AA 0.9800
C1A H1AB 0.9800
C1A H1AC 0.9800
N1 C2 1.329(5)
N1 C6 1.335(6)
C2 C3 1.385(6)
C2 H2 0.9500
C3 C4 1.365(7)
C3 H3 0.9500
C4 C5 1.370(7)
C4 H4 0.9500
C5 C6 1.388(6)
C5 H5 0.9500
C6 H6 0.9500
C7 C8 1.386(6)
C7 C12 1.387(6)
C8 C9 1.378(7)
C8 H8 0.9500
C9 C10 1.371(7)
C9 H9 0.9500
C10 C11 1.368(7)
C10 H10 0.9500
C11 C12 1.368(7)
C11 H11 0.9500
C12 H12 0.9500
C13 C18 1.370(6)
C13 C14 1.384(7)
C14 C15 1.381(7)
C14 H14 0.9500
C15 C16 1.374(7)
C15 H15 0.9500
C16 C17 1.392(7)
C16 C19A 1.517(7)
C16 C19 1.517(7)
C17 C18 1.408(6)
C17 H17 0.9500
C19 C20 1.349(16)
C19 C21 1.657(16)
C19 H19 1.0000
C20 H20A 0.9800
C20 H20B 0.9800
C20 H20C 0.9800
C21 H21A 0.9800
C21 H21B 0.9800
C21 H21C 0.9800
C19A C21A 1.370(17)
C19A C20A 1.654(17)
C19A H19A 1.0000
C20A H20D 0.9800
C20A H20E 0.9800
C20A H20F 0.9800
C21A H21D 0.9800
C21A H21E 0.9800
C21A H21F 0.9800
C22 C23 1.395(6)
C22 C27 1.397(6)
C23 C24 1.397(6)
C24 C25 1.392(6)
C24 H24 0.9500
C25 C26 1.380(7)
C25 C28A 1.516(7)
C25 C28 1.516(7)
C26 C27 1.372(7)
C26 H26 0.9500
C27 H27 0.9500
C28 C29 1.401(11)
C28 C30 1.520(14)
C28 H28 1.0000
C29 H29A 0.9800
C29 H29B 0.9800
C29 H29C 0.9800
C30 H30A 0.9800
C30 H30B 0.9800
C30 H30C 0.9800
C28A C29A 1.444(12)
C28A C30A 1.515(16)
C28A H28A 0.9998
C29A H29D 0.9800
C29A H29E 0.9800
C29A H29F 0.9800
C30A H30D 0.9800
C30A H30E 0.9800
C30A H30F 0.9800
N2 C31 1.305(11)
N2 C35 1.344(11)
C31 C32 1.379(9)
C31 H31 0.9500
C32 C33 1.371(13)
C32 H32 0.9500
C33 C34 1.390(14)
C33 H33 0.9500
C34 C35 1.371(10)
C34 H34 0.9500
C35 H35 0.9500
N2X C31X 1.302(14)
N2X C35X 1.349(14)
C31X C32X 1.385(12)
C31X H31X 0.9500
C32X C33X 1.369(16)
C32X H32X 0.9500
C33X C34X 1.383(16)
C33X H33X 0.9500
C34X C35X 1.370(13)
C34X H34X 0.9500
C35X H35X 0.9500
C36 H36A 0.9800
C36 H36B 0.9800
C36 H36C 0.9800
C37 C42 1.374(6)
C37 C38 1.389(6)
C38 C39 1.374(7)
C38 H38 0.9500
C39 C40 1.402(8)
C39 H39 0.9500
C40 C41 1.362(8)
C40 H40 0.9500
C41 C42 1.389(7)
C41 H41 0.9500
C42 H42 0.9500
C43 C44 1.391(6)
C43 C48 1.410(6)
C44 C45 1.389(6)
C44 H44 0.9500
C45 C46 1.386(7)
C45 C50 1.512(8)
C46 C47 1.375(7)
C46 H46 0.9500
C47 C48 1.388(6)
C47 H47 0.9500
C49 C50 1.487(9)
C49 H49A 0.9800
C49 H49B 0.9800
C49 H49C 0.9800
C50 C51 1.41(3)
C50 C51A 1.66(4)
C50 H50 1.0000
C51 H51A 0.9800
C51 H51B 0.9800
C51 H51C 0.9800
C51A H51D 0.9800
C51A H51E 0.9800
C51A H51F 0.9800
C52 C57 1.379(6)
C52 C53 1.397(5)
C53 C54 1.392(5)
C54 C55 1.397(5)
C54 H54 0.9500
C55 C56 1.365(6)
C55 C58 1.528(5)
C56 C57 1.390(5)
C56 H56 0.9500
C57 H57 0.9500
C58 C59 1.520(6)
C58 C60 1.524(6)
C58 H58 1.0000
C59 H59A 0.9800
C59 H59B 0.9800
C59 H59C 0.9800
C60 H60A 0.9800
C60 H60B 0.9800
C60 H60C 0.9800
C61 H61A 0.9800
C61 H61B 0.9800
C61 H61C 0.9800
C62 C63 1.362(8)
C62 H62 0.9500
C63 C64 1.372(9)
C63 H63 0.9500
C64 C65 1.360(9)
C64 H64 0.9500
C65 C66 1.367(7)
C65 H65 0.9500
C66 H66 0.9500
C67 C72 1.377(6)
C67 C68 1.391(6)
C68 C69 1.372(6)
C68 H68 0.9500
C69 C70 1.355(7)
C69 H69 0.9500
C70 C71 1.371(8)
C70 H70 0.9500
C71 C72 1.399(7)
C71 H71 0.9500
C72 H72 0.9500
C73 C74 1.392(6)
C73 C78 1.402(6)
C74 C75 1.387(7)
C74 H74 0.9500
C75 C76 1.382(8)
C75 C79A 1.509(8)
C75 C79 1.509(8)
C76 C77 1.374(8)
C76 H76 0.9500
C77 C78 1.383(6)
C77 H77 0.9500
C80 C79A 1.484(8)
C80 C79 1.484(8)
C80 H80A 0.9800
C80 H80B 0.9800
C80 H80C 0.9800
C79 C81 1.460(11)
C79 H79 1.0000
C81 H81A 0.9800
C81 H81B 0.9800
C81 H81C 0.9800
C79A C81A 1.396(14)
C79A H79A 1.0000
C81A H81D 0.9800
C81A H81E 0.9800
C81A H81F 0.9800
C82 C87 1.397(6)
C82 C83 1.410(5)
C83 C84 1.381(6)
C84 C85 1.377(6)
C84 H84 0.9500
C85 C86 1.389(6)
C85 H85 0.9500
C86 C87 1.389(6)
C86 C88 1.526(6)
C87 H87 0.9500
C88 C90 1.517(7)
C88 C89 1.531(6)
C88 H88 1.0000
C89 H89A 0.9800
C89 H89B 0.9800
C89 H89C 0.9800
C90 H90A 0.9800
C90 H90B 0.9800
C90 H90C 0.9800
C91 H91A 0.9800
C91 H91B 0.9800
C91 H91C 0.9800
C92 C93 1.375(7)
C92 H92 0.9500
C93 C94 1.376(8)
C93 H93 0.9500
C94 C95 1.365(8)
C94 H94 0.9500
C95 C96 1.363(7)
C95 H95 0.9500
C96 H96 0.9500
C97 C102 1.376(7)
C97 C98 1.384(7)
C98 C99 1.377(7)
C98 H98 0.9500
C99 C100 1.378(8)
C99 H99 0.9500
C100 C101 1.358(9)
C100 H100 0.9500
C101 C102 1.380(7)
C101 H101 0.9500
C102 H102 0.9500
C103 C104 1.392(6)
C103 C108 1.401(6)
C104 C105 1.384(7)
C104 H104 0.9500
C105 C106 1.375(7)
C105 C10X 1.523(7)
C105 C109 1.523(7)
C106 C107 1.368(6)
C106 H106 0.9500
C107 C108 1.385(6)
C107 H107 0.9500
C109 C111 1.501(12)
C109 C110 1.526(13)
C109 H109 1.0000
C110 H11A 0.9800
C110 H11B 0.9800
C110 H11C 0.9800
C111 H11D 0.9800
C111 H11E 0.9800
C111 H11F 0.9800
C10X C11X 1.417(14)
C10X C11Y 1.460(14)
C10X H10X 1.0000
C11X H11G 0.9800
C11X H11H 0.9800
C11X H11I 0.9800
C11Y H11J 0.9800
C11Y H11K 0.9800
C11Y H11L 0.9800
C112 C117 1.377(7)
C112 C113 1.385(6)
C113 C114 1.378(8)
C113 H113 0.9500
C114 C115 1.369(9)
C114 H114 0.9500
C116 C117 1.369(7)
C116 C115 1.410(8)
C116 H116 0.9500
C115 C118 1.499(11)
C115 C18X 1.596(11)
C118 C119 1.458(14)
C118 C120 1.584(14)
C118 H118 1.0000
C119 H11M 0.9800
C119 H11N 0.9800
C119 H11O 0.9800
C120 H12A 0.9800
C120 H12B 0.9800
C120 H12C 0.9800
C18X C20X 1.481(14)
C18X C19X 1.499(14)
C18X H18X 1.0000
C19X H19D 0.9800
C19X H19E 0.9800
C19X H19F 0.9800
C20X H20G 0.9800
C20X H20H 0.9800
C20X H20I 0.9800

loop_
_geom_torsion_atom_site_label_1
_geom_torsion_atom_site_label_2
_geom_torsion_atom_site_label_3
_geom_torsion_atom_site_label_4
_geom_torsion
O3 S1 O1 Pd1 -166.5(7)
O2 S1 O1 Pd1 -45.2(4)
C13 S1 O1 Pd1 69.0(4)
O3 S1 O2 Li1 -138.3(8)
O1 S1 O2 Li1 99.1(6)
C13 S1 O2 Li1 -20.6(7)
O12 Li1 O2 S1 -155.3(5)
O24 Li1 O2 S1 85.1(7)
O4 Li1 O2 S1 -37.7(8)
O3A S1 O2A Li1 -68.8(11)
O1A S1 O2A Li1 154.6(6)
C13 S1 O2A Li1 49.2(7)
O3A S1 O2A Pd1 158.8(9)
O1A S1 O2A Pd1 22.2(6)
C13 S1 O2A Pd1 -83.2(4)
O5 S2 O4 Li1 -56.4(5)
O6 S2 O4 Li1 74.3(4)
C22 S2 O4 Li1 -171.6(4)
O4 S2 O5 Li4 80.6(6)
O6 S2 O5 Li4 -50.6(6)
C22 S2 O5 Li4 -163.6(5)
O5 S2 O6 Li2 58.6(4)
O4 S2 O6 Li2 -72.4(4)
C22 S2 O6 Li2 172.3(4)
O8 S3 O9 Li2 -74.5(3)
O7 S3 O9 Li2 156.0(3)
C48 S3 O9 Li2 40.6(3)
O8 S3 O9 Pd2 165.14(17)
O7 S3 O9 Pd2 35.7(2)
C48 S3 O9 Pd2 -79.73(19)
O12 S4 O10 Li2 68.6(5)
O11 S4 O10 Li2 -62.4(5)
C52 S4 O10 Li2 -177.7(5)
O10 S4 O11 Li3 55.8(4)
O12 S4 O11 Li3 -75.1(4)
C52 S4 O11 Li3 172.1(4)
O10 S4 O12 Li1 -59.2(5)
O11 S4 O12 Li1 71.6(5)
C52 S4 O12 Li1 -174.8(5)
O2 Li1 O12 S4 -178.5(4)
O24 Li1 O12 S4 -58.7(6)
O4 Li1 O12 S4 63.7(6)
O2A Li1 O12 S4 156.7(4)
O14 S5 O13 Li2 60.2(5)
O15 S5 O13 Li2 -70.9(5)
C83 S5 O13 Li2 173.4(4)
O15 S5 O14 Li3 74.7(5)
O13 S5 O14 Li3 -56.0(5)
C83 S5 O14 Li3 -169.5(5)
O14 S5 O15 Li4 -69.7(4)
O13 S5 O15 Li4 61.1(4)
C83 S5 O15 Li4 175.7(4)
O16 S6 O17 Pd3 166.5(2)
O18 S6 O17 Pd3 37.4(2)
C78 S6 O17 Pd3 -76.6(2)
O16 S6 O18 Li4 130.6(5)
O17 S6 O18 Li4 -101.6(5)
C78 S6 O18 Li4 13.5(5)
O21 S7 O19 Li3 136.9(3)
O20 S7 O19 Li3 -95.9(4)
C112 S7 O19 Li3 20.0(4)
O21 S7 O20 Pd4 167.73(17)
O19 S7 O20 Pd4 39.1(2)
C112 S7 O20 Pd4 -75.6(2)
O23 S8 O22 Li4 75.8(5)
O24 S8 O22 Li4 -55.7(5)
C108 S8 O22 Li4 -168.7(5)
O22 S8 O23 Li3 -65.0(4)
O24 S8 O23 Li3 65.9(4)
C108 S8 O23 Li3 -178.9(4)
O23 S8 O24 Li1 -59.0(6)
O22 S8 O24 Li1 72.2(6)
C108 S8 O24 Li1 -175.3(5)
C6 N1 C2 C3 0.3(7)
Pd1 N1 C2 C3 178.4(3)
N1 C2 C3 C4 -0.5(7)
C2 C3 C4 C5 0.0(7)
C3 C4 C5 C6 0.5(8)
C2 N1 C6 C5 0.3(7)
Pd1 N1 C6 C5 -178.0(4)
C4 C5 C6 N1 -0.7(8)
C18 P1 C7 C8 -137.3(4)
C23 P1 C7 C8 110.9(4)
Pd1 P1 C7 C8 -14.9(5)
C18 P1 C7 C12 46.2(5)
C23 P1 C7 C12 -65.6(5)
Pd1 P1 C7 C12 168.6(4)
C12 C7 C8 C9 1.7(8)
P1 C7 C8 C9 -175.0(5)
C7 C8 C9 C10 0.0(9)
C8 C9 C10 C11 -2.0(9)
C9 C10 C11 C12 2.3(9)
C10 C11 C12 C7 -0.5(8)
C8 C7 C12 C11 -1.4(8)
P1 C7 C12 C11 175.1(4)
O3A S1 C13 C18 175.7(8)
O2A S1 C13 C18 47.4(6)
O3 S1 C13 C18 -159.7(5)
O1 S1 C13 C18 -34.5(5)
O1A S1 C13 C18 -67.5(6)
O2 S1 C13 C18 83.2(4)
O3A S1 C13 C14 0.5(8)
O2A S1 C13 C14 -127.7(5)
O3 S1 C13 C14 25.1(6)
O1 S1 C13 C14 150.4(4)
O1A S1 C13 C14 117.3(5)
O2 S1 C13 C14 -92.0(4)
C18 C13 C14 C15 -1.1(7)
S1 C13 C14 C15 174.2(4)
C13 C14 C15 C16 -2.7(7)
C14 C15 C16 C17 3.1(7)
C14 C15 C16 C19A -174.6(5)
C14 C15 C16 C19 -174.6(5)
C15 C16 C17 C18 0.2(7)
C19A C16 C17 C18 178.0(4)
C19 C16 C17 C18 178.0(4)
C14 C13 C18 C17 4.3(6)
S1 C13 C18 C17 -170.7(3)
C14 C13 C18 P1 -171.6(3)
S1 C13 C18 P1 13.4(5)
C16 C17 C18 C13 -3.9(6)
C16 C17 C18 P1 172.3(3)
C7 P1 C18 C13 93.5(4)
C23 P1 C18 C13 -158.6(3)
Pd1 P1 C18 C13 -26.3(4)
C7 P1 C18 C17 -82.4(4)
C23 P1 C18 C17 25.5(4)
Pd1 P1 C18 C17 157.8(3)
C15 C16 C19 C20 101.1(8)
C17 C16 C19 C20 -76.6(8)
C15 C16 C19 C21 -24.6(8)
C17 C16 C19 C21 157.7(7)
C15 C16 C19A C21A -55.4(11)
C17 C16 C19A C21A 126.9(10)
C15 C16 C19A C20A 71.6(10)
C17 C16 C19A C20A -106.0(9)
O5 S2 C22 C23 -111.9(4)
O4 S2 C22 C23 8.7(4)
O6 S2 C22 C23 129.2(4)
O5 S2 C22 C27 68.1(4)
O4 S2 C22 C27 -171.3(3)
O6 S2 C22 C27 -50.8(4)
C27 C22 C23 C24 3.4(6)
S2 C22 C23 C24 -176.6(3)
C27 C22 C23 P1 176.2(3)
S2 C22 C23 P1 -3.8(6)
C7 P1 C23 C22 171.6(4)
C18 P1 C23 C22 65.1(4)
Pd1 P1 C23 C22 -66.2(4)
C7 P1 C23 C24 -15.6(4)
C18 P1 C23 C24 -122.1(4)
Pd1 P1 C23 C24 106.5(3)
C22 C23 C24 C25 -2.0(7)
P1 C23 C24 C25 -175.4(4)
C23 C24 C25 C26 -0.1(7)
C23 C24 C25 C28A 178.2(5)
C23 C24 C25 C28 178.2(5)
C24 C25 C26 C27 0.9(8)
C28A C25 C26 C27 -177.5(5)
C28 C25 C26 C27 -177.5(5)
C25 C26 C27 C22 0.6(8)
C23 C22 C27 C26 -2.8(7)
S2 C22 C27 C26 177.2(4)
C26 C25 C28 C29 -162.4(8)
C24 C25 C28 C29 19.3(10)
C26 C25 C28 C30 62(7)
C24 C25 C28 C30 -116(7)
C26 C25 C28A C29A -75.8(8)
C24 C25 C28A C29A 105.9(8)
C26 C25 C28A C30A 66(7)
C24 C25 C28A C30A -112(7)
C35 N2 C31 C32 1.0(13)
Pd2 N2 C31 C32 172.4(7)
N2 C31 C32 C33 0.8(13)
C31 C32 C33 C34 -5.1(19)
C32 C33 C34 C35 7(2)
C31 N2 C35 C34 1.7(16)
Pd2 N2 C35 C34 -169.9(9)
C33 C34 C35 N2 -6.0(18)
C35X N2X C31X C32X 0.3(18)
Pd2 N2X C31X C32X -172.2(12)
N2X C31X C32X C33X 0.1(19)
C31X C32X C33X C34X 0(3)
C32X C33X C34X C35X 0(3)
C31X N2X C35X C34X -1(2)
Pd2 N2X C35X C34X 172.5(11)
C33X C34X C35X N2X 1(3)
C43 P2 C37 C42 43.0(4)
C53 P2 C37 C42 -62.5(4)
Pd2 P2 C37 C42 166.7(3)
C43 P2 C37 C38 -137.0(3)
C53 P2 C37 C38 117.4(3)
Pd2 P2 C37 C38 -13.3(4)
C42 C37 C38 C39 2.6(7)
P2 C37 C38 C39 -177.3(4)
C37 C38 C39 C40 0.6(8)
C38 C39 C40 C41 -3.4(8)
C39 C40 C41 C42 3.0(8)
C38 C37 C42 C41 -3.0(7)
P2 C37 C42 C41 176.9(3)
C40 C41 C42 C37 0.3(7)
C37 P2 C43 C44 -85.8(4)
C53 P2 C43 C44 20.7(4)
Pd2 P2 C43 C44 153.8(3)
C37 P2 C43 C48 95.5(4)
C53 P2 C43 C48 -158.0(3)
Pd2 P2 C43 C48 -24.9(4)
C48 C43 C44 C45 0.7(6)
P2 C43 C44 C45 -178.1(4)
C43 C44 C45 C46 -2.0(7)
C43 C44 C45 C50 175.0(5)
C44 C45 C46 C47 1.9(7)
C50 C45 C46 C47 -175.1(5)
C45 C46 C47 C48 -0.5(7)
C46 C47 C48 C43 -1.0(6)
C46 C47 C48 S3 178.5(4)
C44 C43 C48 C47 0.9(6)
P2 C43 C48 C47 179.6(3)
C44 C43 C48 S3 -178.5(3)
P2 C43 C48 S3 0.2(5)
O8 S3 C48 C47 -4.9(4)
O7 S3 C48 C47 119.5(3)
O9 S3 C48 C47 -123.0(3)
O8 S3 C48 C43 174.5(3)
O7 S3 C48 C43 -61.1(4)
O9 S3 C48 C43 56.3(4)
C46 C45 C50 C51 -75.1(14)
C44 C45 C50 C51 108.0(14)
C46 C45 C50 C49 160.8(5)
C44 C45 C50 C49 -16.1(8)
C46 C45 C50 C51A -57.9(19)
C44 C45 C50 C51A 125.2(19)
O10 S4 C52 C57 179.8(3)
O12 S4 C52 C57 -60.1(3)
O11 S4 C52 C57 59.4(3)
O10 S4 C52 C53 -0.2(4)
O12 S4 C52 C53 119.9(3)
O11 S4 C52 C53 -120.6(4)
C57 C52 C53 C54 4.0(6)
S4 C52 C53 C54 -176.0(3)
C57 C52 C53 P2 -171.4(3)
S4 C52 C53 P2 8.6(5)
C37 P2 C53 C54 -7.4(3)
C43 P2 C53 C54 -114.1(3)
Pd2 P2 C53 C54 116.5(3)
C37 P2 C53 C52 168.0(3)
C43 P2 C53 C52 61.3(4)
Pd2 P2 C53 C52 -68.1(4)
C52 C53 C54 C55 -4.4(6)
P2 C53 C54 C55 171.3(3)
C53 C54 C55 C56 1.1(6)
C53 C54 C55 C58 -176.8(3)
C54 C55 C56 C57 2.6(6)
C58 C55 C56 C57 -179.5(4)
C53 C52 C57 C56 -0.5(6)
S4 C52 C57 C56 179.5(3)
C55 C56 C57 C52 -3.0(6)
C56 C55 C58 C59 122.0(4)
C54 C55 C58 C59 -60.2(5)
C56 C55 C58 C60 -114.1(4)
C54 C55 C58 C60 63.7(5)
C66 N3 C62 C63 -0.9(8)
Pd3 N3 C62 C63 -178.6(5)
N3 C62 C63 C64 -0.2(11)
C62 C63 C64 C65 1.4(11)
C63 C64 C65 C66 -1.5(10)
C62 N3 C66 C65 0.8(8)
Pd3 N3 C66 C65 178.7(4)
C64 C65 C66 N3 0.4(9)
C73 P3 C67 C72 -2.4(5)
C82 P3 C67 C72 108.1(5)
Pd3 P3 C67 C72 -124.0(4)
C73 P3 C67 C68 175.9(4)
C82 P3 C67 C68 -73.5(4)
Pd3 P3 C67 C68 54.4(4)
C72 C67 C68 C69 -1.8(7)
P3 C67 C68 C69 179.8(4)
C67 C68 C69 C70 1.9(8)
C68 C69 C70 C71 -0.3(10)
C69 C70 C71 C72 -1.3(11)
C68 C67 C72 C71 0.1(9)
P3 C67 C72 C71 178.5(5)
C70 C71 C72 C67 1.4(11)
C82 P3 C73 C74 -28.3(4)
C67 P3 C73 C74 80.7(4)
Pd3 P3 C73 C74 -163.5(3)
C82 P3 C73 C78 159.3(3)
C67 P3 C73 C78 -91.7(4)
Pd3 P3 C73 C78 24.1(4)
C78 C73 C74 C75 1.8(7)
P3 C73 C74 C75 -171.0(4)
C73 C74 C75 C76 2.3(7)
C73 C74 C75 C79A -179.1(5)
C73 C74 C75 C79 -179.1(5)
C74 C75 C76 C77 -4.9(8)
C79A C75 C76 C77 176.5(5)
C79 C75 C76 C77 176.5(5)
C75 C76 C77 C78 3.4(8)
C76 C77 C78 C73 0.8(7)
C76 C77 C78 S6 -175.0(4)
C74 C73 C78 C77 -3.3(6)
P3 C73 C78 C77 169.0(3)
C74 C73 C78 S6 172.2(3)
P3 C73 C78 S6 -15.5(5)
O16 S6 C78 C77 -23.2(4)
O18 S6 C78 C77 98.9(4)
O17 S6 C78 C77 -143.4(3)
O16 S6 C78 C73 161.2(4)
O18 S6 C78 C73 -76.7(4)
O17 S6 C78 C73 41.1(4)
C76 C75 C79 C81 79.3(8)
C74 C75 C79 C81 -99.2(8)
C76 C75 C79 C80 -59.7(8)
C74 C75 C79 C80 121.8(6)
C76 C75 C79A C81A 128.0(12)
C74 C75 C79A C81A -50.5(13)
C76 C75 C79A C80 -59.7(8)
C74 C75 C79A C80 121.8(6)
C73 P3 C82 C87 116.5(3)
C67 P3 C82 C87 9.7(4)
Pd3 P3 C82 C87 -110.5(3)
C73 P3 C82 C83 -71.3(4)
C67 P3 C82 C83 -178.1(4)
Pd3 P3 C82 C83 61.8(4)
C87 C82 C83 C84 2.8(6)
P3 C82 C83 C84 -169.6(3)
C87 C82 C83 S5 -173.5(3)
P3 C82 C83 S5 14.1(5)
O14 S5 C83 C84 42.5(4)
O15 S5 C83 C84 163.3(3)
O13 S5 C83 C84 -76.7(3)
O14 S5 C83 C82 -141.1(4)
O15 S5 C83 C82 -20.3(4)
O13 S5 C83 C82 99.7(4)
C82 C83 C84 C85 -1.0(6)
S5 C83 C84 C85 175.6(3)
C83 C84 C85 C86 -0.8(7)
C84 C85 C86 C87 0.6(6)
C84 C85 C86 C88 -179.3(4)
C85 C86 C87 C82 1.4(6)
C88 C86 C87 C82 -178.8(4)
C83 C82 C87 C86 -3.0(6)
P3 C82 C87 C86 169.8(3)
C87 C86 C88 C90 -173.8(4)
C85 C86 C88 C90 6.0(6)
C87 C86 C88 C89 60.4(6)
C85 C86 C88 C89 -119.7(5)
C96 N4 C92 C93 0.9(7)
Pd4 N4 C92 C93 -175.1(4)
N4 C92 C93 C94 0.2(8)
C92 C93 C94 C95 -0.7(8)
C93 C94 C95 C96 0.0(8)
C92 N4 C96 C95 -1.6(7)
Pd4 N4 C96 C95 174.3(4)
C94 C95 C96 N4 1.2(8)
C103 P4 C97 C102 80.4(5)
C117 P4 C97 C102 -29.7(5)
Pd4 P4 C97 C102 -151.5(4)
C103 P4 C97 C98 -96.0(4)
C117 P4 C97 C98 153.9(4)
Pd4 P4 C97 C98 32.1(4)
C102 C97 C98 C99 -1.3(8)
P4 C97 C98 C99 175.3(4)
C97 C98 C99 C100 0.5(9)
C98 C99 C100 C101 0.4(9)
C99 C100 C101 C102 -0.5(9)
C98 C97 C102 C101 1.2(8)
P4 C97 C102 C101 -175.2(4)
C100 C101 C102 C97 -0.2(8)
C97 P4 C103 C104 9.8(4)
C117 P4 C103 C104 117.4(4)
Pd4 P4 C103 C104 -108.3(4)
C97 P4 C103 C108 -175.7(4)
C117 P4 C103 C108 -68.1(4)
Pd4 P4 C103 C108 66.2(4)
C108 C103 C104 C105 0.1(7)
P4 C103 C104 C105 175.1(4)
C103 C104 C105 C106 2.0(8)
C103 C104 C105 C10X -177.3(5)
C103 C104 C105 C109 -177.3(5)
C104 C105 C106 C107 -2.4(8)
C10X C105 C106 C107 176.9(5)
C109 C105 C106 C107 176.9(5)
C105 C106 C107 C108 0.7(8)
C106 C107 C108 C103 1.5(7)
C106 C107 C108 S8 -176.9(4)
C104 C103 C108 C107 -1.9(7)
P4 C103 C108 C107 -176.4(4)
C104 C103 C108 S8 176.3(4)
P4 C103 C108 S8 1.7(6)
O23 S8 C108 C107 178.7(3)
O22 S8 C108 C107 58.6(4)
O24 S8 C108 C107 -60.1(4)
O23 S8 C108 C103 0.5(4)
O22 S8 C108 C103 -119.7(4)
O24 S8 C108 C103 121.6(4)
C106 C105 C109 C111 -65.3(9)
C104 C105 C109 C111 113.9(8)
C106 C105 C109 C110 59.8(8)
C104 C105 C109 C110 -121.0(7)
C106 C105 C10X C11X 99.5(10)
C104 C105 C10X C11X -81.2(10)
C106 C105 C10X C11Y -109.3(10)
C104 C105 C10X C11Y 70.0(10)
O21 S7 C112 C117 156.2(4)
O19 S7 C112 C117 -81.9(4)
O20 S7 C112 C117 36.4(4)
O21 S7 C112 C113 -30.3(4)
O19 S7 C112 C113 91.6(4)
O20 S7 C112 C113 -150.1(3)
C117 C112 C113 C114 1.8(7)
S7 C112 C113 C114 -172.0(4)
C112 C113 C114 C115 0.7(8)
C115 C116 C117 C112 0.0(8)
C115 C116 C117 P4 -178.2(4)
C113 C112 C117 C116 -2.1(7)
S7 C112 C117 C116 171.1(4)
C113 C112 C117 P4 176.0(3)
S7 C112 C117 P4 -10.8(6)
C97 P4 C117 C116 84.6(4)
C103 P4 C117 C116 -22.5(4)
Pd4 P4 C117 C116 -159.9(3)
C97 P4 C117 C112 -93.5(4)
C103 P4 C117 C112 159.3(4)
Pd4 P4 C117 C112 22.0(4)
C113 C114 C115 C116 -2.7(9)
C113 C114 C115 C118 167.7(6)
C113 C114 C115 C18X -168.6(8)
C117 C116 C115 C114 2.4(9)
C117 C116 C115 C118 -166.0(8)
C117 C116 C115 C18X 171.8(6)
C114 C115 C118 C119 -98.4(11)
C116 C115 C118 C119 70.5(14)
C114 C115 C118 C120 14.7(13)
C116 C115 C118 C120 -176.4(10)
C114 C115 C18X C20X 7.2(15)
C116 C115 C18X C20X -159.6(9)
C114 C115 C18X C19X -103.3(11)
C116 C115 C18X C19X 89.9(10)
